data_4314965
loop_
_publ_author_name
'Shigehisa Akine'
'Satoko Kagiyama'
'Tatsuya Nabeshima'

_publ_contact_author_address
;
Tsukuba, Ibaraki 305-8571, Japan
;
_publ_contact_author_email akine@chem.tsukuba.ac.jp
_publ_contact_author_fax +81-29-853-4527
_publ_contact_author_name 'Shigehisa Akine'
_publ_contact_author_phone +81-29-853-4527
_publ_section_title
;
 Modulation of Multimetal Complexation Behavior of Tetraoxime Ligand by
 Covalent Transformation of Olefinic Functionalities
;
_journal_name_full 'Inorganic Chemistry'
_journal_page_first 2141
_journal_page_last 2152
_journal_paper_doi 10.1021/ic9019926
_journal_volume 49
_journal_year 2010
_chemical_formula_moiety C30H30N4O10
_chemical_formula_sum 'C30 H30 N4 O10'
_chemical_formula_weight 606.58
_chemical_name_common trans-H4L
_chemical_name_systematic
; 
 ? 
;
_space_group_IT_number 2
_symmetry_cell_setting triclinic
_symmetry_space_group_name_Hall '-P 1'
_symmetry_space_group_name_H-M 'P -1'
_atom_sites_solution_hydrogens geom
_atom_sites_solution_primary direct
_atom_sites_solution_secondary difmap
_audit_creation_method SHELXL-97
_cell_angle_alpha 92.955(2)
_cell_angle_beta 90.244(2)
_cell_angle_gamma 96.276(2)
_cell_formula_units_Z 8
_cell_length_a 8.4656(13)
_cell_length_b 20.596(3)
_cell_length_c 32.583(5)
_cell_measurement_reflns_used 54344
_cell_measurement_temperature 90
_cell_measurement_theta_max 25.00
_cell_measurement_theta_min 1.00
_cell_volume 5639.3(15)
_computing_cell_refinement 'APEX2 (Bruker AXS, 2006)'
_computing_data_collection 'APEX2 (Bruker AXS, 2006)'
_computing_data_reduction 'SAINT (Bruker AXS, 2004)'
_computing_molecular_graphics ORTEP-3
_computing_publication_material ORTEP-3
_computing_structure_refinement 'SHELXL-97 (Sheldrick, 1997)'
_computing_structure_solution SIR97
_diffrn_ambient_temperature 90
_diffrn_detector_area_resol_mean 8.333
_diffrn_measured_fraction_theta_full 0.997
_diffrn_measured_fraction_theta_max 0.997
_diffrn_measurement_device_type 'Bruker APEXII CCD area detector'
_diffrn_measurement_method CCD
_diffrn_radiation_monochromator 'multilayer confocal mirror'
_diffrn_radiation_source 'fine-focus rotating anode'
_diffrn_radiation_type MoK\a
_diffrn_radiation_wavelength 0.71069
_diffrn_reflns_av_R_equivalents 0.1201
_diffrn_reflns_av_sigmaI/netI 0.1710
_diffrn_reflns_limit_h_max 10
_diffrn_reflns_limit_h_min -10
_diffrn_reflns_limit_k_max 24
_diffrn_reflns_limit_k_min -24
_diffrn_reflns_limit_l_max 38
_diffrn_reflns_limit_l_min -38
_diffrn_reflns_number 54344
_diffrn_reflns_theta_full 25.00
_diffrn_reflns_theta_max 25.00
_diffrn_reflns_theta_min 1.00
_diffrn_standards_decay_% 0
_diffrn_standards_interval_count 0
_diffrn_standards_interval_time 0
_diffrn_standards_number 0
_exptl_absorpt_coefficient_mu 0.109
_exptl_absorpt_correction_T_max 0.9989
_exptl_absorpt_correction_T_min 0.9723
_exptl_absorpt_correction_type multi-scan
_exptl_absorpt_process_details 'SADABS Sheldrick 1996'
_exptl_crystal_colour colorless
_exptl_crystal_density_diffrn 1.429
_exptl_crystal_density_method 'not measured'
_exptl_crystal_description needle
_exptl_crystal_F_000 2544
_exptl_crystal_size_max 0.26
_exptl_crystal_size_mid 0.05
_exptl_crystal_size_min 0.01
_refine_diff_density_max 0.378
_refine_diff_density_min -0.341
_refine_diff_density_rms 0.069
_refine_ls_extinction_method none
_refine_ls_goodness_of_fit_ref 0.989
_refine_ls_hydrogen_treatment constr
_refine_ls_matrix_type full
_refine_ls_number_parameters 1610
_refine_ls_number_reflns 19769
_refine_ls_number_restraints 44
_refine_ls_restrained_S_all 0.988
_refine_ls_R_factor_all 0.1750
_refine_ls_R_factor_gt 0.0629
_refine_ls_shift/su_max 0.001
_refine_ls_shift/su_mean 0.000
_refine_ls_structure_factor_coef Fsqd
_refine_ls_weighting_details 'calc w=1/[\s^2^(Fo^2^)+(0.0536P)^2^+0.0000P] where P=(Fo^2^+2Fc^2^)/3'
_refine_ls_weighting_scheme calc
_refine_ls_wR_factor_gt 0.1146
_refine_ls_wR_factor_ref 0.1562
_reflns_number_gt 9105
_reflns_number_total 19769
_reflns_threshold_expression >2sigma(I)
_cod_data_source_file ic9019926_si_001_01.cif
_cod_data_source_block trans-H4L
_cod_original_cell_volume 5639.2(15)
_cod_database_code 4314965

loop_
_symmetry_equiv_pos_as_xyz
'x, y, z'
'-x, -y, -z'

loop_
_atom_site_label
_atom_site_type_symbol
_atom_site_fract_x
_atom_site_fract_y
_atom_site_fract_z
_atom_site_U_iso_or_equiv
_atom_site_adp_type
_atom_site_occupancy
_atom_site_symmetry_multiplicity
_atom_site_calc_flag
_atom_site_refinement_flags
_atom_site_disorder_assembly
_atom_site_disorder_group
C1 C 0.0163(5) 0.2024(2) 0.26374(13) 0.0186(11) Uani 1 1 d . . .
C2 C 0.0933(5) 0.2008(2) 0.22600(13) 0.0196(11) Uani 1 1 d . . .
C3 C 0.0784(5) 0.1442(2) 0.20034(13) 0.0198(11) Uani 1 1 d . . .
C4 C -0.0102(5) 0.0880(2) 0.21264(13) 0.0230(11) Uani 1 1 d . . .
H1 H -0.0193 0.0492 0.1953 0.028 Uiso 1 1 calc R . .
C5 C -0.0857(5) 0.0887(2) 0.25047(14) 0.0272(12) Uani 1 1 d . . .
H2 H -0.1463 0.0501 0.2588 0.033 Uiso 1 1 calc R . .
C6 C -0.0739(5) 0.1445(2) 0.27596(14) 0.0236(11) Uani 1 1 d . . .
H3 H -0.1261 0.1443 0.3017 0.028 Uiso 1 1 calc R . .
O1 O 0.1823(4) 0.25466(14) 0.21216(9) 0.0261(8) Uani 1 1 d . . .
H4 H 0.1844 0.2856 0.2300 0.039 Uiso 1 1 calc R . .
O2 O 0.1572(4) 0.15050(14) 0.16379(9) 0.0277(8) Uani 1 1 d . . .
C7 C 0.0232(5) 0.2612(2) 0.29066(13) 0.0210(11) Uani 1 1 d . . .
H5 H -0.0315 0.2603 0.3161 0.025 Uiso 1 1 calc R . .
N1 N 0.1031(4) 0.31455(18) 0.28019(10) 0.0210(9) Uani 1 1 d . . .
O3 O 0.0990(4) 0.36485(14) 0.31087(8) 0.0240(8) Uani 1 1 d . . .
C8 C 0.1692(5) 0.4259(2) 0.29571(13) 0.0229(11) Uani 1 1 d . . .
H6 H 0.2448 0.4171 0.2735 0.027 Uiso 1 1 calc R . .
H7 H 0.2289 0.4521 0.3182 0.027 Uiso 1 1 calc R . .
C9 C 0.0423(6) 0.4640(2) 0.27938(13) 0.0273(12) Uani 1 1 d . . .
H8 H -0.0324 0.4730 0.3017 0.033 Uiso 1 1 calc R . .
H9 H 0.0923 0.5065 0.2703 0.033 Uiso 1 1 calc R . .
O4 O -0.0447(3) 0.42911(14) 0.24550(8) 0.0248(8) Uani 1 1 d . . .
N2 N 0.0547(4) 0.42746(18) 0.21026(11) 0.0235(9) Uani 1 1 d . . .
C10 C 0.0032(5) 0.3790(2) 0.18592(13) 0.0223(11) Uani 1 1 d . . .
H10 H -0.0796 0.3481 0.1947 0.027 Uiso 1 1 calc R . .
C11 C 0.0692(5) 0.3704(2) 0.14479(13) 0.0210(11) Uani 1 1 d . . .
C12 C 0.1850(5) 0.4149(2) 0.12936(13) 0.0183(11) Uani 1 1 d . . .
C13 C 0.2306(5) 0.4081(2) 0.08811(13) 0.0180(11) Uani 1 1 d . . .
C14 C 0.1607(5) 0.3569(2) 0.06305(12) 0.0148(10) Uani 1 1 d . . .
C15 C 0.0481(5) 0.3101(2) 0.07924(13) 0.0225(11) Uani 1 1 d . . .
H11 H 0.0029 0.2737 0.0624 0.027 Uiso 1 1 calc R . .
C16 C 0.0039(5) 0.3173(2) 0.11932(14) 0.0247(11) Uani 1 1 d . . .
H12 H -0.0725 0.2856 0.1301 0.030 Uiso 1 1 calc R . .
O5 O 0.2577(4) 0.46749(14) 0.15246(9) 0.0243(8) Uani 1 1 d . . .
H13 H 0.2198 0.4677 0.1762 0.036 Uiso 1 1 calc R . .
O6 O 0.3416(4) 0.45583(14) 0.07465(9) 0.0247(8) Uani 1 1 d . . .
H14 H 0.3663 0.4461 0.0503 0.037 Uiso 1 1 calc R . .
C17 C 0.2018(5) 0.3481(2) 0.01963(13) 0.0192(11) Uani 1 1 d . . .
H15 H 0.1533 0.3114 0.0035 0.023 Uiso 1 1 calc R . .
N3 N 0.3031(4) 0.38976(17) 0.00334(10) 0.0197(9) Uani 1 1 d . . .
O7 O 0.3245(3) 0.37179(14) -0.03855(8) 0.0232(8) Uani 1 1 d . . .
C18 C 0.4322(5) 0.4217(2) -0.05678(12) 0.0213(11) Uani 1 1 d . . .
H16 H 0.5385 0.4243 -0.0437 0.026 Uiso 1 1 calc R . .
H17 H 0.3918 0.4649 -0.0528 0.026 Uiso 1 1 calc R . .
C19 C 0.4427(5) 0.4031(2) -0.10209(12) 0.0223(11) Uani 1 1 d . . .
H18 H 0.3349 0.3867 -0.1125 0.027 Uiso 1 1 calc R . .
H19 H 0.4788 0.4430 -0.1167 0.027 Uiso 1 1 calc R . .
O8 O 0.5480(3) 0.35426(14) -0.11198(8) 0.0228(7) Uani 1 1 d . . .
N4 N 0.4913(4) 0.29579(18) -0.09402(10) 0.0217(9) Uani 1 1 d . . .
C20 C 0.5753(5) 0.2495(2) -0.10418(13) 0.0210(11) Uani 1 1 d . . .
H20 H 0.6600 0.2572 -0.1230 0.025 Uiso 1 1 calc R . .
C21 C 0.5425(5) 0.1849(2) -0.08718(13) 0.0227(11) Uani 1 1 d . . .
C22 C 0.4373(5) 0.1741(2) -0.05408(13) 0.0209(11) Uani 1 1 d . . .
C23 C 0.4185(6) 0.1125(2) -0.03760(14) 0.0273(12) Uani 1 1 d . . .
C24 C 0.5006(6) 0.0628(2) -0.05354(14) 0.0287(12) Uani 1 1 d . . .
H21 H 0.4873 0.0212 -0.0419 0.034 Uiso 1 1 calc R . .
C25 C 0.6028(5) 0.0732(2) -0.08651(14) 0.0263(12) Uani 1 1 d . . .
H22 H 0.6572 0.0385 -0.0978 0.032 Uiso 1 1 calc R . .
C26 C 0.6245(5) 0.1338(2) -0.10262(14) 0.0256(12) Uani 1 1 d . . .
H23 H 0.6965 0.1411 -0.1246 0.031 Uiso 1 1 calc R . .
O9 O 0.3531(4) 0.22150(14) -0.03743(9) 0.0272(8) Uani 1 1 d . . .
H24 H 0.3861 0.2576 -0.0469 0.041 Uiso 1 1 calc R . .
O10 O 0.3148(4) 0.09702(14) -0.00544(9) 0.0292(8) Uani 1 1 d . . .
C27 C 0.3347(6) 0.1406(2) 0.03016(13) 0.0260(12) Uani 1 1 d . . .
H25 H 0.2727 0.1781 0.0267 0.031 Uiso 1 1 calc R . .
H26 H 0.4481 0.1579 0.0334 0.031 Uiso 1 1 calc R . .
C28 C 0.2803(6) 0.1062(2) 0.06761(13) 0.0262(12) Uani 1 1 d . . .
H27 H 0.3225 0.0666 0.0732 0.031 Uiso 1 1 calc R . .
C29 C 0.1765(5) 0.1282(2) 0.09319(14) 0.0247(11) Uani 1 1 d . . .
H28 H 0.1321 0.1666 0.0861 0.030 Uiso 1 1 calc R . .
C30 C 0.1215(5) 0.0985(2) 0.13241(13) 0.0249(12) Uani 1 1 d . . .
H29 H 0.0061 0.0841 0.1311 0.030 Uiso 1 1 calc R . .
H30 H 0.1792 0.0605 0.1379 0.030 Uiso 1 1 calc R . .
C31 C 0.5107(5) 0.1387(2) 0.23042(13) 0.0233(11) Uani 1 1 d . . .
C32 C 0.6103(5) 0.1470(2) 0.19588(14) 0.0219(11) Uani 1 1 d . . .
C33 C 0.6111(5) 0.0960(2) 0.16606(13) 0.0217(11) Uani 1 1 d . . .
C34 C 0.5163(6) 0.0379(2) 0.17033(14) 0.0286(12) Uani 1 1 d . . .
H31 H 0.5192 0.0033 0.1500 0.034 Uiso 1 1 calc R . .
C35 C 0.4163(5) 0.0293(2) 0.20399(14) 0.0279(12) Uani 1 1 d . . .
H32 H 0.3510 -0.0108 0.2067 0.033 Uiso 1 1 calc R . .
C36 C 0.4137(5) 0.0800(2) 0.23343(14) 0.0263(12) Uani 1 1 d . . .
H33 H 0.3443 0.0747 0.2561 0.032 Uiso 1 1 calc R . .
O11 O 0.7093(4) 0.20275(15) 0.19119(9) 0.0267(8) Uani 1 1 d . . .
H34 H 0.7025 0.2286 0.2118 0.040 Uiso 1 1 calc R . .
O12 O 0.7091(4) 0.09978(14) 0.13220(9) 0.0265(8) Uani 1 1 d . . .
C37 C 0.5130(5) 0.1886(2) 0.26359(14) 0.0246(12) Uani 1 1 d . . .
H35 H 0.4435 0.1819 0.2862 0.030 Uiso 1 1 calc R . .
N5 N 0.6070(4) 0.24159(19) 0.26296(11) 0.0244(9) Uani 1 1 d . . .
O13 O 0.6011(4) 0.28137(15) 0.29960(9) 0.0274(8) Uani 1 1 d . . .
C38 C 0.6817(5) 0.3451(2) 0.29282(14) 0.0268(12) Uani 1 1 d . . .
H36 H 0.7601 0.3413 0.2706 0.032 Uiso 1 1 calc R . .
H37 H 0.7402 0.3624 0.3181 0.032 Uiso 1 1 calc R . .
C39 C 0.5672(5) 0.3918(2) 0.28130(13) 0.0265(12) Uani 1 1 d . . .
H38 H 0.4964 0.3991 0.3048 0.032 Uiso 1 1 calc R . .
H39 H 0.6273 0.4344 0.2756 0.032 Uiso 1 1 calc R . .
O14 O 0.4715(3) 0.36828(15) 0.24559(8) 0.0255(8) Uani 1 1 d . . .
N6 N 0.5581(4) 0.37994(18) 0.20906(11) 0.0243(9) Uani 1 1 d . . .
C40 C 0.4970(5) 0.3407(2) 0.17971(13) 0.0211(11) Uani 1 1 d . . .
H40 H 0.4133 0.3080 0.1855 0.025 Uiso 1 1 calc R . .
C41 C 0.5544(5) 0.3457(2) 0.13751(12) 0.0166(10) Uani 1 1 d . . .
C42 C 0.6630(5) 0.3966(2) 0.12584(13) 0.0198(11) Uani 1 1 d . . .
C43 C 0.7117(5) 0.3988(2) 0.08474(13) 0.0173(10) Uani 1 1 d . . .
C44 C 0.6527(5) 0.3505(2) 0.05597(13) 0.0182(10) Uani 1 1 d . . .
C45 C 0.5415(5) 0.2997(2) 0.06816(13) 0.0218(11) Uani 1 1 d . . .
H41 H 0.5009 0.2663 0.0485 0.026 Uiso 1 1 calc R . .
C46 C 0.4906(5) 0.2975(2) 0.10789(13) 0.0204(11) Uani 1 1 d . . .
H42 H 0.4127 0.2636 0.1155 0.024 Uiso 1 1 calc R . .
O15 O 0.7271(4) 0.44588(14) 0.15244(9) 0.0257(8) Uani 1 1 d . . .
H43 H 0.6980 0.4380 0.1765 0.038 Uiso 1 1 calc R . .
O16 O 0.8198(4) 0.45014(14) 0.07529(9) 0.0234(8) Uani 1 1 d . . .
H44 H 0.8491 0.4448 0.0509 0.035 Uiso 1 1 calc R . .
C47 C 0.7019(5) 0.3491(2) 0.01285(13) 0.0204(11) Uani 1 1 d . . .
H45 H 0.6585 0.3146 -0.0057 0.024 Uiso 1 1 calc R . .
N7 N 0.8042(4) 0.39468(18) 0.00008(10) 0.0218(9) Uani 1 1 d . . .
O17 O 0.8302(3) 0.38265(14) -0.04227(8) 0.0246(8) Uani 1 1 d . . .
C48 C 0.9431(5) 0.4336(2) -0.05743(12) 0.0224(11) Uani 1 1 d . . .
H46 H 1.0513 0.4289 -0.0472 0.027 Uiso 1 1 calc R . .
H47 H 0.9146 0.4772 -0.0478 0.027 Uiso 1 1 calc R . .
C49 C 0.9381(5) 0.4270(2) -0.10376(12) 0.0205(11) Uani 1 1 d . . .
H48 H 0.8265 0.4152 -0.1129 0.025 Uiso 1 1 calc R . .
H49 H 0.9750 0.4700 -0.1146 0.025 Uiso 1 1 calc R . .
O18 O 1.0338(3) 0.37868(14) -0.12132(8) 0.0229(7) Uani 1 1 d . . .
N8 N 0.9936(4) 0.31883(18) -0.10292(11) 0.0219(9) Uani 1 1 d . . .
C50 C 1.0581(5) 0.2717(2) -0.12088(13) 0.0221(11) Uani 1 1 d . . .
H50 H 1.1185 0.2785 -0.1451 0.026 Uiso 1 1 calc R . .
C51 C 1.0376(5) 0.2075(2) -0.10367(13) 0.0202(11) Uani 1 1 d . . .
C52 C 0.9710(5) 0.1981(2) -0.06457(13) 0.0205(11) Uani 1 1 d . . .
C53 C 0.9602(5) 0.1358(2) -0.04839(14) 0.0237(11) Uani 1 1 d . . .
C54 C 1.0147(5) 0.0843(2) -0.07037(14) 0.0263(12) Uani 1 1 d . . .
H51 H 1.0076 0.0425 -0.0591 0.032 Uiso 1 1 calc R . .
C55 C 1.0804(5) 0.0928(2) -0.10923(14) 0.0288(12) Uani 1 1 d . . .
H52 H 1.1170 0.0569 -0.1244 0.035 Uiso 1 1 calc R . .
C56 C 1.0920(5) 0.1532(2) -0.12535(14) 0.0268(12) Uani 1 1 d . . .
H53 H 1.1376 0.1587 -0.1517 0.032 Uiso 1 1 calc R . .
O19 O 0.9139(4) 0.24645(14) -0.04118(9) 0.0250(8) Uani 1 1 d . . .
H54 H 0.9235 0.2812 -0.0538 0.037 Uiso 1 1 calc R . .
O20 O 0.8934(4) 0.13443(14) -0.01005(9) 0.0274(8) Uani 1 1 d . . .
C57 C 0.8799(6) 0.0737(2) 0.00945(14) 0.0290(12) Uani 1 1 d . . .
H55 H 0.9862 0.0586 0.0127 0.035 Uiso 1 1 calc R . .
H56 H 0.8125 0.0400 -0.0074 0.035 Uiso 1 1 calc R . .
C58 C 0.8057(5) 0.0842(2) 0.05117(13) 0.0234(11) Uani 1 1 d . . .
H57 H 0.7926 0.0482 0.0684 0.028 Uiso 1 1 calc R . .
C59 C 0.7582(5) 0.1399(2) 0.06520(14) 0.0252(12) Uani 1 1 d . . .
H58 H 0.7668 0.1748 0.0471 0.030 Uiso 1 1 calc R . .
C60 C 0.6923(6) 0.1536(2) 0.10665(13) 0.0284(12) Uani 1 1 d . . .
H59 H 0.7496 0.1942 0.1194 0.034 Uiso 1 1 calc R . .
H60 H 0.5786 0.1601 0.1041 0.034 Uiso 1 1 calc R . .
C61 C 0.7942(5) 0.1215(2) 0.72496(13) 0.0226(11) Uani 1 1 d . . .
C62 C 0.7017(5) 0.1331(2) 0.69050(13) 0.0200(11) Uani 1 1 d . . .
C63 C 0.6802(5) 0.0861(2) 0.65807(13) 0.0185(11) Uani 1 1 d . . .
C64 C 0.7434(5) 0.0276(2) 0.66014(14) 0.0248(12) Uani 1 1 d . . .
H61 H 0.7236 -0.0049 0.6384 0.030 Uiso 1 1 calc R . .
C65 C 0.8365(5) 0.0154(2) 0.69394(13) 0.0256(12) Uani 1 1 d . . .
H62 H 0.8819 -0.0247 0.6950 0.031 Uiso 1 1 calc R . .
C66 C 0.8613(5) 0.0626(2) 0.72577(14) 0.0233(11) Uani 1 1 d . . .
H63 H 0.9253 0.0548 0.7486 0.028 Uiso 1 1 calc R . .
O21 O 0.6299(4) 0.18926(14) 0.68782(9) 0.0253(8) Uani 1 1 d . . .
H64 H 0.6508 0.2135 0.7091 0.038 Uiso 1 1 calc R . .
O22 O 0.5864(3) 0.09410(14) 0.62407(8) 0.0229(7) Uani 1 1 d . . .
C67 C 0.8148(5) 0.1674(2) 0.76051(13) 0.0252(12) Uani 1 1 d . . .
H65 H 0.8782 0.1582 0.7832 0.030 Uiso 1 1 calc R . .
N9 N 0.7467(4) 0.22046(18) 0.76118(11) 0.0257(10) Uani 1 1 d . . .
O23 O 0.7718(4) 0.25713(14) 0.79912(9) 0.0279(8) Uani 1 1 d . . .
C68 C 0.7258(5) 0.3217(2) 0.79337(14) 0.0248(12) Uani 1 1 d . . .
H66 H 0.6779 0.3383 0.8189 0.030 Uiso 1 1 calc R . .
H67 H 0.6450 0.3192 0.7711 0.030 Uiso 1 1 calc R . .
C69 C 0.8676(5) 0.3679(2) 0.78251(13) 0.0266(12) Uani 1 1 d . . .
H68 H 0.8325 0.4112 0.7779 0.032 Uiso 1 1 calc R . .
H69 H 0.9434 0.3732 0.8060 0.032 Uiso 1 1 calc R . .
O24 O 0.9485(3) 0.34565(15) 0.74623(9) 0.0273(8) Uani 1 1 d . . .
N10 N 0.8694(4) 0.36033(17) 0.71021(11) 0.0231(9) Uani 1 1 d . . .
C70 C 0.9113(5) 0.3240(2) 0.67925(13) 0.0209(11) Uani 1 1 d . . .
H70 H 0.9774 0.2907 0.6841 0.025 Uiso 1 1 calc R . .
C71 C 0.8604(5) 0.3327(2) 0.63755(13) 0.0197(11) Uani 1 1 d . . .
C72 C 0.7783(5) 0.3851(2) 0.62724(13) 0.0189(11) Uani 1 1 d . . .
C73 C 0.7355(5) 0.3917(2) 0.58635(13) 0.0169(10) Uani 1 1 d . . .
C74 C 0.7727(5) 0.3470(2) 0.55559(13) 0.0179(10) Uani 1 1 d . . .
C75 C 0.8583(5) 0.2954(2) 0.56597(13) 0.0200(11) Uani 1 1 d . . .
H71 H 0.8860 0.2649 0.5451 0.024 Uiso 1 1 calc R . .
C76 C 0.9025(5) 0.2887(2) 0.60614(13) 0.0199(11) Uani 1 1 d . . .
H72 H 0.9619 0.2540 0.6127 0.024 Uiso 1 1 calc R . .
O25 O 0.7344(4) 0.43059(14) 0.65582(9) 0.0251(8) Uani 1 1 d . . .
H73 H 0.7764 0.4251 0.6786 0.038 Uiso 1 1 calc R . .
O26 O 0.6539(4) 0.44360(14) 0.57856(9) 0.0254(8) Uani 1 1 d . . .
H74 H 0.6296 0.4422 0.5535 0.038 Uiso 1 1 calc R . .
C77 C 0.7290(5) 0.3519(2) 0.51291(13) 0.0224(11) Uani 1 1 d . . .
H75 H 0.7567 0.3198 0.4930 0.027 Uiso 1 1 calc R . .
N11 N 0.6532(4) 0.39893(18) 0.50131(10) 0.0207(9) Uani 1 1 d . . .
O27 O 0.6292(3) 0.39337(14) 0.45850(8) 0.0241(8) Uani 1 1 d . . .
C78 C 0.5416(5) 0.4451(2) 0.44516(12) 0.0228(11) Uani 1 1 d . . .
H76 H 0.5902 0.4880 0.4569 0.027 Uiso 1 1 calc R . .
H77 H 0.4302 0.4382 0.4544 0.027 Uiso 1 1 calc R . .
C79 C 0.5471(5) 0.4439(2) 0.39858(12) 0.0225(11) Uani 1 1 d . . .
H78 H 0.5352 0.4883 0.3895 0.027 Uiso 1 1 calc R . .
H79 H 0.6526 0.4325 0.3895 0.027 Uiso 1 1 calc R . .
O28 O 0.4265(3) 0.39844(14) 0.37885(8) 0.0246(8) Uani 1 1 d . . .
N12 N 0.4278(4) 0.33732(18) 0.39607(11) 0.0242(9) Uani 1 1 d . . .
C80 C 0.3309(5) 0.2928(2) 0.37815(13) 0.0237(11) Uani 1 1 d . . .
H80 H 0.2738 0.3018 0.3543 0.028 Uiso 1 1 calc R . .
C81 C 0.3086(5) 0.2277(2) 0.39472(13) 0.0218(11) Uani 1 1 d . . .
C82 C 0.3786(5) 0.2148(2) 0.43226(13) 0.0204(11) Uani 1 1 d . . .
C83 C 0.3463(5) 0.1534(2) 0.44769(14) 0.0254(12) Uani 1 1 d . . .
C84 C 0.2452(6) 0.1056(2) 0.42757(14) 0.0290(12) Uani 1 1 d . . .
H81 H 0.2234 0.0639 0.4387 0.035 Uiso 1 1 calc R . .
C85 C 0.1746(6) 0.1186(2) 0.39060(15) 0.0330(13) Uani 1 1 d . . .
H82 H 0.1040 0.0856 0.3766 0.040 Uiso 1 1 calc R . .
C86 C 0.2063(6) 0.1785(2) 0.37432(14) 0.0312(13) Uani 1 1 d . . .
H83 H 0.1584 0.1868 0.3490 0.037 Uiso 1 1 calc R . .
O29 O 0.4767(4) 0.25983(14) 0.45471(9) 0.0265(8) Uani 1 1 d . . .
H84 H 0.4928 0.2942 0.4419 0.040 Uiso 1 1 calc R . .
O30 O 0.4201(4) 0.14692(14) 0.48495(9) 0.0293(8) Uani 1 1 d . . .
C87 C 0.3934(6) 0.0849(2) 0.50259(13) 0.0288(12) Uani 1 1 d . . .
H85 H 0.4363 0.0510 0.4846 0.035 Uiso 1 1 calc R . .
H86 H 0.2780 0.0724 0.5059 0.035 Uiso 1 1 calc R . .
C88 C 0.4761(5) 0.0905(2) 0.54376(13) 0.0220(11) Uani 1 1 d . . .
H87 H 0.4648 0.0531 0.5599 0.026 Uiso 1 1 calc R . .
C89 C 0.5632(5) 0.1431(2) 0.55925(13) 0.0198(11) Uani 1 1 d . . .
H88 H 0.5778 0.1798 0.5426 0.024 Uiso 1 1 calc R . .
C90 C 0.6412(5) 0.1499(2) 0.60088(13) 0.0262(12) Uani 1 1 d . . .
H89 H 0.7580 0.1527 0.5979 0.031 Uiso 1 1 calc R . .
H90 H 0.6148 0.1905 0.6156 0.031 Uiso 1 1 calc R . .
C91 C 0.3123(5) 0.1834(2) 0.75821(13) 0.0215(11) Uani 1 1 d . . .
C92 C 0.2396(5) 0.1866(2) 0.71994(14) 0.0221(11) Uani 1 1 d . . .
C93 C 0.2281(5) 0.1329(2) 0.69190(14) 0.0220(11) Uani 1 1 d . . .
C94 C 0.2871(5) 0.0751(2) 0.70226(14) 0.0260(12) Uani 1 1 d . . .
H91 H 0.2783 0.0382 0.6833 0.031 Uiso 1 1 calc R . .
C95 C 0.3584(5) 0.0717(2) 0.74031(14) 0.0289(12) Uani 1 1 d . . .
H92 H 0.3987 0.0325 0.7473 0.035 Uiso 1 1 calc R . .
C96 C 0.3714(5) 0.1250(2) 0.76812(15) 0.0286(12) Uani 1 1 d . . .
H93 H 0.4206 0.1220 0.7941 0.034 Uiso 1 1 calc R . .
O31 O 0.1800(4) 0.24147(15) 0.70817(9) 0.0277(8) Uani 1 1 d . . .
H94 H 0.1961 0.2710 0.7269 0.042 Uiso 1 1 calc R . .
C97 C 0.3347(5) 0.2395(2) 0.78759(14) 0.0227(11) Uani 1 1 d . . .
H95 H 0.3844 0.2353 0.8134 0.027 Uiso 1 1 calc R . .
N13 N 0.2877(4) 0.29494(18) 0.77898(11) 0.0237(9) Uani 1 1 d . . .
O32 O 0.3158(3) 0.34234(14) 0.81117(9) 0.0258(8) Uani 1 1 d . . .
C98 C 0.2851(5) 0.4051(2) 0.79678(13) 0.0245(11) Uani 1 1 d . . .
H96 H 0.2409 0.4311 0.8195 0.029 Uiso 1 1 calc R . .
H97 H 0.2049 0.3983 0.7743 0.029 Uiso 1 1 calc R . .
C99 C 0.4336(5) 0.4423(2) 0.78147(13) 0.0246(11) Uani 1 1 d . . .
H98 H 0.4091 0.4856 0.7730 0.029 Uiso 1 1 calc R . .
H99 H 0.5131 0.4496 0.8041 0.029 Uiso 1 1 calc R . .
O33 O 0.5002(3) 0.40793(14) 0.74718(8) 0.0248(8) Uani 1 1 d . . .
N14 N 0.4003(4) 0.40930(18) 0.71215(10) 0.0216(9) Uani 1 1 d . . .
C100 C 0.4257(5) 0.3624(2) 0.68624(13) 0.0218(11) Uani 1 1 d . . .
H100 H 0.4907 0.3303 0.6942 0.026 Uiso 1 1 calc R . .
C101 C 0.3571(5) 0.3575(2) 0.64504(13) 0.0198(11) Uani 1 1 d . . .
C102 C 0.2643(5) 0.4034(2) 0.63058(13) 0.0180(11) Uani 1 1 d . . .
C103 C 0.2176(5) 0.4012(2) 0.58941(13) 0.0173(10) Uani 1 1 d . . .
C104 C 0.2630(5) 0.3515(2) 0.56225(13) 0.0196(11) Uani 1 1 d . . .
C105 C 0.3509(5) 0.3040(2) 0.57762(14) 0.0226(11) Uani 1 1 d . . .
H101 H 0.3791 0.2694 0.5597 0.027 Uiso 1 1 calc R . .
C106 C 0.3962(5) 0.3067(2) 0.61774(13) 0.0228(11) Uani 1 1 d . . .
H102 H 0.4551 0.2739 0.6275 0.027 Uiso 1 1 calc R . .
O34 O 0.2174(4) 0.45346(14) 0.65562(8) 0.0232(8) Uani 1 1 d . . .
H103 H 0.2644 0.4544 0.6784 0.035 Uiso 1 1 calc R . .
O35 O 0.1306(4) 0.44894(14) 0.57733(9) 0.0239(8) Uani 1 1 d . . .
H104 H 0.1027 0.4412 0.5526 0.036 Uiso 1 1 calc R . .
C107 C 0.2232(5) 0.3482(2) 0.51884(13) 0.0211(11) Uani 1 1 d . . .
H105 H 0.2550 0.3134 0.5016 0.025 Uiso 1 1 calc R . .
N15 N 0.1452(4) 0.39172(17) 0.50309(10) 0.0201(9) Uani 1 1 d . . .
O36 O 0.1197(3) 0.37732(14) 0.46090(8) 0.0221(7) Uani 1 1 d . . .
C108 C 0.0360(5) 0.4276(2) 0.44393(12) 0.0204(11) Uani 1 1 d . . .
H106 H 0.0974 0.4710 0.4492 0.025 Uiso 1 1 calc R . .
H107 H -0.0691 0.4284 0.4570 0.025 Uiso 1 1 calc R . .
C109 C 0.0154(5) 0.4126(2) 0.39827(12) 0.0210(11) Uani 1 1 d . . .
H108 H -0.0003 0.4535 0.3849 0.025 Uiso 1 1 calc R . .
H109 H 0.1142 0.3970 0.3873 0.025 Uiso 1 1 calc R . .
O37 O -0.1165(3) 0.36418(14) 0.38757(8) 0.0203(7) Uani 1 1 d . . .
N16 N -0.0959(4) 0.30504(18) 0.40546(11) 0.0231(9) Uani 1 1 d . A .
C110 C -0.2038(5) 0.2588(2) 0.39348(13) 0.0230(11) Uani 1 1 d . . .
H110 H -0.2821 0.2694 0.3747 0.028 Uiso 0.539(3) 1 calc PR A 1
H111 H -0.2808 0.2639 0.3729 0.028 Uiso 0.461(3) 1 calc PR A 2
C111 C -0.216(2) 0.1912(8) 0.4065(4) 0.014(2) Uani 0.539(3) 1 d PGU A 1
C112 C -0.121(2) 0.1798(8) 0.4398(4) 0.019(2) Uani 0.539(3) 1 d PGU A 1
C113 C -0.125(2) 0.1171(8) 0.4540(3) 0.027(3) Uani 0.539(3) 1 d PG A 1
C114 C -0.224(3) 0.0659(7) 0.4349(4) 0.029(4) Uani 0.539(3) 1 d PG A 1
H112 H -0.2267 0.0231 0.4445 0.035 Uiso 0.539(3) 1 calc PR A 1
C115 C -0.318(3) 0.0773(9) 0.4016(5) 0.029(3) Uani 0.539(3) 1 d PG A 1
H113 H -0.3857 0.0423 0.3885 0.035 Uiso 0.539(3) 1 calc PR A 1
C116 C -0.314(2) 0.1400(10) 0.3874(5) 0.021(2) Uani 0.539(3) 1 d PGU A 1
H114 H -0.3789 0.1478 0.3646 0.025 Uiso 0.539(3) 1 calc PR A 1
O38 O -0.009(3) 0.2275(12) 0.4593(5) 0.024(3) Uani 0.539(3) 1 d PU A 1
H115 H -0.0097 0.2630 0.4478 0.036 Uiso 0.539(3) 1 calc PR A 1
O39 O -0.0371(8) 0.0977(3) 0.48584(19) 0.0281(16) Uani 0.539(3) 1 d PU A 1
C117 C -0.0330(14) 0.1380(5) 0.5222(3) 0.0264(19) Uani 0.539(3) 1 d P A 1
H116 H -0.1376 0.1546 0.5261 0.032 Uiso 0.539(3) 1 calc PR A 1
H117 H 0.0479 0.1760 0.5196 0.032 Uiso 0.539(3) 1 calc PR A 1
C118 C 0.0060(13) 0.1014(4) 0.5596(3) 0.025(2) Uani 0.539(3) 1 d PDU A 1
H118 H -0.0520 0.0604 0.5644 0.030 Uiso 0.539(3) 1 calc PR A 1
C119 C 0.120(3) 0.1261(9) 0.5854(5) 0.028(2) Uani 0.539(3) 1 d PDU A 1
H119 H 0.1763 0.1670 0.5797 0.034 Uiso 0.539(3) 1 calc PR A 1
C120 C -0.197(3) 0.1976(9) 0.4145(5) 0.014(2) Uani 0.46 1 d PG A 2
C121 C -0.118(2) 0.1881(9) 0.4508(5) 0.019(2) Uani 0.46 1 d PG A 2
C122 C -0.136(3) 0.1273(10) 0.4678(4) 0.027(3) Uani 0.46 1 d PG A 2
C123 C -0.234(3) 0.0759(8) 0.4486(5) 0.029(4) Uani 0.46 1 d PG A 2
H120 H -0.2466 0.0344 0.4603 0.035 Uiso 0.461(3) 1 calc PR A 2
C124 C -0.313(3) 0.0854(11) 0.4124(6) 0.029(3) Uani 0.46 1 d PG A 2
H121 H -0.3804 0.0503 0.3993 0.035 Uiso 0.461(3) 1 calc PR A 2
C125 C -0.295(3) 0.1462(12) 0.3953(5) 0.021(2) Uani 0.46 1 d PG A 2
H122 H -0.3494 0.1527 0.3705 0.025 Uiso 0.461(3) 1 calc PR A 2
O40 O -0.022(4) 0.2355(15) 0.4699(6) 0.024(3) Uani 0.46 1 d P A 2
H123 H -0.0203 0.2697 0.4568 0.036 Uiso 0.461(3) 1 calc PR A 2
O41 O -0.0584(11) 0.1258(5) 0.5051(3) 0.0281(16) Uani 0.46 1 d P A 2
C126 C -0.0918(12) 0.0647(5) 0.5254(3) 0.0264(19) Uani 0.46 1 d P A 2
H124 H -0.2078 0.0557 0.5295 0.032 Uiso 0.461(3) 1 calc PR A 2
H125 H -0.0575 0.0285 0.5076 0.032 Uiso 0.461(3) 1 calc PR A 2
C127 C -0.0113(15) 0.0668(5) 0.5647(4) 0.025(2) Uani 0.46 1 d PD A 2
H126 H -0.0402 0.0297 0.5802 0.030 Uiso 0.461(3) 1 calc PR A 2
C128 C 0.095(3) 0.1107(10) 0.5831(6) 0.028(2) Uani 0.46 1 d PD A 2
H127 H 0.1262 0.1515 0.5715 0.034 Uiso 0.461(3) 1 calc PR A 2
C129 C 0.1649(6) 0.0935(2) 0.62322(15) 0.0355(13) Uani 1 1 d D . .
H128 H 0.0897 0.0544 0.6279 0.043 Uiso 0.539(3) 1 calc PR A 1
H129 H 0.2737 0.0804 0.6210 0.043 Uiso 0.539(3) 1 calc PR A 1
H130 H 0.1078 0.0520 0.6318 0.043 Uiso 0.461(3) 1 calc PR A 2
H131 H 0.2776 0.0864 0.6190 0.043 Uiso 0.461(3) 1 calc PR A 2
O42 O 0.1565(4) 0.14218(15) 0.65512(9) 0.0315(8) Uani 1 1 d . A .

loop_
_atom_site_aniso_label
_atom_site_aniso_U_11
_atom_site_aniso_U_22
_atom_site_aniso_U_33
_atom_site_aniso_U_23
_atom_site_aniso_U_13
_atom_site_aniso_U_12
C1 0.020(3) 0.018(3) 0.018(3) 0.006(2) -0.003(2) 0.004(2)
C2 0.016(3) 0.022(3) 0.020(3) 0.006(2) 0.001(2) 0.002(2)
C3 0.014(3) 0.023(3) 0.023(3) 0.001(2) -0.001(2) 0.005(2)
C4 0.033(3) 0.018(3) 0.017(3) 0.000(2) -0.001(2) 0.000(2)
C5 0.025(3) 0.026(3) 0.031(3) 0.013(2) 0.001(2) -0.001(2)
C6 0.021(3) 0.031(3) 0.020(3) 0.008(2) -0.004(2) 0.004(2)
O1 0.034(2) 0.0216(19) 0.0214(18) -0.0011(15) 0.0055(16) -0.0034(16)
O2 0.031(2) 0.0284(19) 0.0223(19) -0.0003(15) 0.0065(16) -0.0020(16)
C7 0.016(3) 0.030(3) 0.019(3) 0.003(2) 0.000(2) 0.009(2)
N1 0.022(2) 0.025(2) 0.017(2) -0.0028(18) -0.0029(17) 0.0106(19)
O3 0.035(2) 0.0218(18) 0.0165(17) 0.0013(15) 0.0036(15) 0.0068(15)
C8 0.022(3) 0.023(3) 0.023(3) 0.001(2) 0.003(2) -0.001(2)
C9 0.037(3) 0.024(3) 0.022(3) -0.004(2) 0.001(2) 0.010(2)
O4 0.0260(19) 0.037(2) 0.0123(17) 0.0006(15) 0.0032(14) 0.0058(15)
N2 0.026(2) 0.030(2) 0.015(2) 0.0015(19) 0.0036(18) 0.0037(19)
C10 0.020(3) 0.025(3) 0.023(3) 0.008(2) -0.001(2) 0.004(2)
C11 0.017(3) 0.031(3) 0.016(3) 0.006(2) 0.004(2) 0.003(2)
C12 0.015(3) 0.022(3) 0.018(3) 0.001(2) -0.006(2) 0.001(2)
C13 0.017(3) 0.020(3) 0.017(3) 0.011(2) 0.000(2) 0.001(2)
C14 0.012(2) 0.015(2) 0.017(2) 0.003(2) -0.001(2) 0.001(2)
C15 0.024(3) 0.025(3) 0.017(3) 0.001(2) -0.002(2) 0.001(2)
C16 0.025(3) 0.021(3) 0.028(3) 0.006(2) 0.004(2) -0.002(2)
O5 0.027(2) 0.0287(19) 0.0162(17) 0.0028(15) 0.0019(15) -0.0004(15)
O6 0.027(2) 0.0268(19) 0.0195(18) 0.0036(15) 0.0066(15) -0.0020(15)
C17 0.019(3) 0.022(3) 0.017(3) 0.006(2) 0.001(2) 0.001(2)
N3 0.022(2) 0.026(2) 0.012(2) 0.0022(17) -0.0019(17) 0.0068(18)
O7 0.029(2) 0.0284(19) 0.0110(16) 0.0023(14) 0.0038(14) -0.0022(15)
C18 0.021(3) 0.023(3) 0.020(3) 0.004(2) 0.004(2) 0.000(2)
C19 0.022(3) 0.028(3) 0.019(3) 0.005(2) -0.002(2) 0.007(2)
O8 0.0211(18) 0.0267(19) 0.0211(18) 0.0058(15) 0.0050(14) 0.0027(15)
N4 0.022(2) 0.022(2) 0.020(2) 0.0067(18) -0.0006(18) -0.0019(19)
C20 0.016(3) 0.031(3) 0.016(3) 0.001(2) -0.002(2) 0.000(2)
C21 0.018(3) 0.030(3) 0.018(3) 0.000(2) -0.005(2) -0.001(2)
C22 0.015(3) 0.025(3) 0.023(3) 0.000(2) -0.003(2) 0.001(2)
C23 0.027(3) 0.036(3) 0.018(3) 0.003(2) 0.005(2) 0.000(2)
C24 0.034(3) 0.025(3) 0.027(3) 0.000(2) 0.001(2) 0.006(2)
C25 0.024(3) 0.025(3) 0.030(3) -0.008(2) -0.003(2) 0.007(2)
C26 0.022(3) 0.031(3) 0.023(3) -0.008(2) -0.001(2) 0.004(2)
O9 0.032(2) 0.0237(19) 0.0275(19) 0.0053(16) 0.0077(15) 0.0053(16)
O10 0.035(2) 0.031(2) 0.0207(18) 0.0021(16) 0.0008(16) -0.0024(16)
C27 0.032(3) 0.021(3) 0.024(3) -0.004(2) -0.003(2) -0.002(2)
C28 0.032(3) 0.029(3) 0.019(3) 0.005(2) 0.001(2) 0.005(2)
C29 0.024(3) 0.021(3) 0.028(3) 0.005(2) -0.004(2) -0.005(2)
C30 0.026(3) 0.023(3) 0.026(3) -0.002(2) -0.001(2) 0.001(2)
C31 0.020(3) 0.028(3) 0.023(3) 0.008(2) 0.003(2) 0.006(2)
C32 0.017(3) 0.023(3) 0.027(3) 0.009(2) -0.003(2) 0.004(2)
C33 0.017(3) 0.032(3) 0.018(3) 0.007(2) -0.002(2) 0.006(2)
C34 0.034(3) 0.026(3) 0.026(3) 0.004(2) -0.009(2) 0.006(2)
C35 0.023(3) 0.029(3) 0.031(3) 0.012(2) -0.004(2) 0.000(2)
C36 0.024(3) 0.031(3) 0.025(3) 0.009(2) 0.004(2) 0.006(2)
O11 0.026(2) 0.033(2) 0.0196(18) 0.0007(15) 0.0011(15) -0.0016(16)
O12 0.032(2) 0.031(2) 0.0192(18) 0.0055(15) 0.0027(15) 0.0105(16)
C37 0.016(3) 0.036(3) 0.025(3) 0.008(2) 0.002(2) 0.010(2)
N5 0.025(2) 0.034(3) 0.015(2) 0.0022(19) 0.0022(18) 0.007(2)
O13 0.033(2) 0.031(2) 0.0185(18) 0.0050(15) 0.0026(15) 0.0044(16)
C38 0.026(3) 0.029(3) 0.024(3) 0.005(2) 0.002(2) -0.001(2)
C39 0.035(3) 0.033(3) 0.013(3) 0.002(2) -0.005(2) 0.006(2)
O14 0.0236(19) 0.043(2) 0.0112(17) 0.0043(15) 0.0047(14) 0.0073(16)
N6 0.024(2) 0.036(3) 0.014(2) 0.0055(19) 0.0063(18) 0.0058(19)
C40 0.014(3) 0.029(3) 0.020(3) 0.005(2) -0.001(2) 0.002(2)
C41 0.014(3) 0.020(3) 0.016(3) 0.006(2) -0.001(2) 0.002(2)
C42 0.025(3) 0.019(3) 0.015(3) -0.001(2) -0.004(2) 0.002(2)
C43 0.015(3) 0.015(3) 0.021(3) 0.005(2) -0.007(2) -0.002(2)
C44 0.018(3) 0.018(3) 0.019(3) 0.008(2) 0.000(2) 0.004(2)
C45 0.022(3) 0.021(3) 0.022(3) -0.001(2) -0.001(2) 0.002(2)
C46 0.016(3) 0.021(3) 0.024(3) 0.007(2) 0.005(2) -0.004(2)
O15 0.033(2) 0.0276(19) 0.0148(17) -0.0018(15) -0.0002(16) -0.0007(15)
O16 0.030(2) 0.0207(18) 0.0179(18) -0.0005(14) 0.0021(15) -0.0040(15)
C47 0.019(3) 0.022(3) 0.021(3) 0.003(2) -0.006(2) 0.002(2)
N7 0.021(2) 0.029(2) 0.016(2) 0.0021(18) 0.0020(17) 0.0039(19)
O17 0.030(2) 0.0300(19) 0.0126(17) 0.0037(14) 0.0058(14) -0.0037(15)
C48 0.022(3) 0.024(3) 0.020(3) 0.003(2) 0.002(2) -0.004(2)
C49 0.021(3) 0.023(3) 0.019(3) 0.002(2) -0.003(2) 0.008(2)
O18 0.0274(19) 0.0235(19) 0.0182(17) 0.0060(15) 0.0054(14) 0.0019(15)
N8 0.022(2) 0.022(2) 0.021(2) 0.0063(19) 0.0000(18) -0.0013(18)
C50 0.020(3) 0.030(3) 0.014(2) -0.001(2) 0.001(2) -0.006(2)
C51 0.021(3) 0.018(3) 0.021(3) 0.004(2) -0.004(2) -0.004(2)
C52 0.020(3) 0.024(3) 0.018(3) -0.002(2) -0.002(2) 0.005(2)
C53 0.022(3) 0.026(3) 0.022(3) 0.001(2) -0.001(2) 0.004(2)
C54 0.029(3) 0.025(3) 0.025(3) 0.004(2) -0.003(2) 0.005(2)
C55 0.029(3) 0.028(3) 0.030(3) -0.002(2) 0.007(2) 0.006(2)
C56 0.028(3) 0.030(3) 0.022(3) 0.001(2) 0.007(2) 0.001(2)
O19 0.032(2) 0.0238(19) 0.0196(18) 0.0042(15) 0.0030(15) 0.0033(16)
O20 0.040(2) 0.0254(19) 0.0187(18) 0.0078(15) 0.0092(16) 0.0068(16)
C57 0.029(3) 0.025(3) 0.033(3) 0.005(2) 0.001(2) 0.002(2)
C58 0.024(3) 0.025(3) 0.021(3) 0.006(2) 0.000(2) 0.000(2)
C59 0.030(3) 0.023(3) 0.023(3) 0.007(2) -0.002(2) 0.001(2)
C60 0.035(3) 0.022(3) 0.028(3) 0.006(2) 0.004(2) 0.003(2)
C61 0.024(3) 0.024(3) 0.020(3) 0.005(2) 0.003(2) 0.000(2)
C62 0.018(3) 0.019(3) 0.023(3) 0.007(2) 0.002(2) -0.002(2)
C63 0.018(3) 0.023(3) 0.016(3) 0.008(2) 0.003(2) 0.002(2)
C64 0.028(3) 0.023(3) 0.023(3) 0.001(2) 0.004(2) -0.002(2)
C65 0.026(3) 0.028(3) 0.024(3) 0.008(2) 0.000(2) 0.009(2)
C66 0.019(3) 0.028(3) 0.023(3) 0.006(2) 0.001(2) 0.002(2)
O21 0.032(2) 0.0251(19) 0.0204(18) 0.0014(15) -0.0022(15) 0.0096(16)
O22 0.0245(19) 0.0272(19) 0.0172(17) 0.0072(14) -0.0025(14) 0.0005(15)
C67 0.020(3) 0.036(3) 0.020(3) 0.005(2) 0.000(2) 0.003(2)
N9 0.025(2) 0.027(2) 0.024(2) 0.0013(19) 0.0003(18) -0.0018(19)
O23 0.041(2) 0.0260(19) 0.0163(18) 0.0001(15) -0.0028(15) 0.0038(16)
C68 0.025(3) 0.030(3) 0.019(3) 0.002(2) 0.002(2) 0.005(2)
C69 0.030(3) 0.040(3) 0.010(2) 0.004(2) 0.000(2) 0.001(2)
O24 0.0231(19) 0.046(2) 0.0133(17) 0.0032(15) -0.0021(14) 0.0063(16)
N10 0.021(2) 0.030(2) 0.018(2) 0.0079(19) -0.0026(18) -0.0015(18)
C70 0.014(3) 0.028(3) 0.021(3) 0.000(2) 0.000(2) 0.002(2)
C71 0.013(3) 0.024(3) 0.022(3) 0.003(2) 0.001(2) 0.001(2)
C72 0.018(3) 0.017(3) 0.021(3) -0.001(2) 0.002(2) -0.002(2)
C73 0.013(3) 0.014(3) 0.025(3) 0.006(2) -0.001(2) 0.001(2)
C74 0.015(3) 0.021(3) 0.018(3) 0.002(2) 0.000(2) 0.001(2)
C75 0.019(3) 0.023(3) 0.018(3) -0.001(2) 0.003(2) 0.001(2)
C76 0.019(3) 0.020(3) 0.022(3) 0.002(2) 0.001(2) 0.002(2)
O25 0.031(2) 0.0279(19) 0.0167(17) -0.0036(15) -0.0016(15) 0.0074(15)
O26 0.033(2) 0.0252(19) 0.0206(18) 0.0062(15) -0.0034(16) 0.0102(16)
C77 0.020(3) 0.027(3) 0.019(3) 0.004(2) 0.002(2) 0.000(2)
N11 0.021(2) 0.029(2) 0.011(2) 0.0076(18) -0.0008(17) -0.0023(19)
O27 0.029(2) 0.034(2) 0.0106(17) 0.0052(14) -0.0025(14) 0.0099(16)
C78 0.021(3) 0.031(3) 0.018(3) 0.006(2) 0.000(2) 0.008(2)
C79 0.018(3) 0.030(3) 0.019(3) 0.004(2) 0.002(2) 0.000(2)
O28 0.029(2) 0.0284(19) 0.0175(17) 0.0073(15) -0.0031(15) 0.0042(15)
N12 0.025(2) 0.029(2) 0.021(2) 0.0058(19) 0.0016(18) 0.007(2)
C80 0.020(3) 0.037(3) 0.016(3) 0.002(2) 0.001(2) 0.014(2)
C81 0.022(3) 0.024(3) 0.020(3) -0.004(2) -0.003(2) 0.009(2)
C82 0.021(3) 0.026(3) 0.014(3) -0.003(2) -0.004(2) 0.005(2)
C83 0.025(3) 0.033(3) 0.020(3) 0.003(2) -0.004(2) 0.011(2)
C84 0.042(3) 0.021(3) 0.025(3) 0.002(2) -0.007(2) 0.007(2)
C85 0.038(3) 0.026(3) 0.035(3) -0.008(3) -0.013(3) 0.011(3)
C86 0.037(3) 0.034(3) 0.025(3) -0.005(2) -0.010(2) 0.019(3)
O29 0.031(2) 0.0263(19) 0.0221(18) 0.0047(15) -0.0030(16) 0.0018(16)
O30 0.041(2) 0.0212(19) 0.0255(19) 0.0072(15) -0.0077(16) 0.0021(16)
C87 0.040(3) 0.019(3) 0.027(3) 0.001(2) -0.009(2) 0.002(2)
C88 0.022(3) 0.025(3) 0.021(3) 0.010(2) 0.003(2) 0.005(2)
C89 0.017(3) 0.020(3) 0.023(3) 0.006(2) 0.002(2) 0.003(2)
C90 0.026(3) 0.023(3) 0.029(3) 0.008(2) 0.000(2) 0.002(2)
C91 0.016(3) 0.025(3) 0.023(3) 0.005(2) 0.000(2) -0.005(2)
C92 0.017(3) 0.025(3) 0.025(3) 0.011(2) 0.005(2) 0.004(2)
C93 0.020(3) 0.026(3) 0.020(3) 0.007(2) 0.000(2) 0.003(2)
C94 0.024(3) 0.025(3) 0.029(3) -0.002(2) 0.000(2) 0.004(2)
C95 0.025(3) 0.032(3) 0.030(3) 0.009(3) -0.007(2) 0.005(2)
C96 0.024(3) 0.031(3) 0.032(3) 0.010(3) -0.007(2) 0.002(2)
O31 0.035(2) 0.029(2) 0.0213(19) 0.0029(15) -0.0046(16) 0.0116(17)
C97 0.017(3) 0.030(3) 0.021(3) 0.010(2) 0.000(2) -0.002(2)
N13 0.022(2) 0.026(2) 0.022(2) 0.0008(19) 0.0002(18) -0.0045(19)
O32 0.031(2) 0.0271(19) 0.0183(18) 0.0030(15) -0.0022(15) -0.0005(15)
C98 0.027(3) 0.027(3) 0.020(3) 0.001(2) 0.002(2) 0.005(2)
C99 0.032(3) 0.028(3) 0.015(3) 0.005(2) 0.001(2) 0.003(2)
O33 0.0219(19) 0.038(2) 0.0154(17) 0.0020(15) -0.0020(14) 0.0055(15)
N14 0.019(2) 0.031(2) 0.014(2) 0.0064(19) -0.0050(17) -0.0002(18)
C100 0.021(3) 0.025(3) 0.021(3) 0.006(2) 0.001(2) 0.007(2)
C101 0.018(3) 0.023(3) 0.019(3) 0.003(2) 0.002(2) 0.003(2)
C102 0.018(3) 0.014(3) 0.021(3) 0.004(2) 0.008(2) -0.001(2)
C103 0.013(3) 0.020(3) 0.020(3) 0.006(2) 0.001(2) 0.006(2)
C104 0.017(3) 0.020(3) 0.022(3) 0.002(2) 0.000(2) 0.000(2)
C105 0.023(3) 0.021(3) 0.025(3) 0.001(2) 0.000(2) 0.008(2)
C106 0.027(3) 0.022(3) 0.021(3) 0.006(2) -0.002(2) 0.008(2)
O34 0.027(2) 0.0288(19) 0.0148(17) 0.0023(15) -0.0001(15) 0.0092(15)
O35 0.0261(19) 0.0274(19) 0.0200(18) 0.0037(15) -0.0011(15) 0.0100(15)
C107 0.024(3) 0.024(3) 0.017(3) 0.006(2) 0.002(2) 0.004(2)
N15 0.020(2) 0.030(2) 0.010(2) 0.0042(18) 0.0016(17) 0.0013(18)
O36 0.030(2) 0.0254(18) 0.0124(17) 0.0036(14) -0.0021(14) 0.0073(15)
C108 0.023(3) 0.019(3) 0.021(3) 0.005(2) 0.003(2) 0.005(2)
C109 0.022(3) 0.023(3) 0.018(3) 0.005(2) 0.001(2) 0.002(2)
O37 0.0214(19) 0.0214(18) 0.0186(17) 0.0037(14) -0.0035(14) 0.0029(14)
N16 0.025(2) 0.025(2) 0.021(2) 0.0054(19) 0.0016(18) 0.0064(19)
C110 0.016(3) 0.038(3) 0.016(3) 0.004(2) 0.005(2) 0.008(2)
C111 0.012(4) 0.018(3) 0.011(5) -0.001(3) -0.003(4) -0.001(3)
C112 0.016(3) 0.023(4) 0.016(6) -0.004(4) 0.001(4) 0.000(3)
C113 0.021(4) 0.033(6) 0.030(9) 0.019(6) 0.004(7) 0.007(4)
C114 0.027(4) 0.017(5) 0.046(11) 0.004(6) 0.010(8) 0.008(4)
C115 0.025(3) 0.021(5) 0.037(9) -0.017(5) 0.005(6) -0.005(3)
C116 0.019(4) 0.023(4) 0.018(5) -0.009(4) -0.005(3) -0.001(3)
O38 0.023(4) 0.027(5) 0.023(8) 0.010(6) -0.001(6) 0.002(3)
O39 0.033(3) 0.030(4) 0.023(4) 0.009(3) 0.000(3) 0.005(3)
C117 0.026(5) 0.023(4) 0.032(5) 0.008(4) 0.003(4) 0.008(3)
C118 0.019(4) 0.017(6) 0.039(4) 0.001(5) 0.009(3) -0.002(5)
C119 0.030(6) 0.035(7) 0.021(3) 0.002(4) 0.002(3) 0.014(4)
C120 0.012(4) 0.018(3) 0.011(5) -0.001(3) -0.003(4) -0.001(3)
C121 0.016(3) 0.023(4) 0.016(6) -0.004(4) 0.001(4) 0.000(3)
C122 0.021(4) 0.033(6) 0.030(9) 0.019(6) 0.004(7) 0.007(4)
C123 0.027(4) 0.017(5) 0.046(11) 0.004(6) 0.010(8) 0.008(4)
C124 0.025(3) 0.021(5) 0.037(9) -0.017(5) 0.005(6) -0.005(3)
C125 0.019(4) 0.023(4) 0.018(5) -0.009(4) -0.005(3) -0.001(3)
O40 0.023(4) 0.027(5) 0.023(8) 0.010(6) -0.001(6) 0.002(3)
O41 0.033(3) 0.030(4) 0.023(4) 0.009(3) 0.000(3) 0.005(3)
C126 0.026(5) 0.023(4) 0.032(5) 0.008(4) 0.003(4) 0.008(3)
C127 0.019(4) 0.017(6) 0.039(4) 0.001(5) 0.009(3) -0.002(5)
C128 0.030(6) 0.035(7) 0.021(3) 0.002(4) 0.002(3) 0.014(4)
C129 0.034(3) 0.034(3) 0.039(3) -0.001(3) 0.002(3) 0.006(3)
O42 0.034(2) 0.040(2) 0.0216(19) -0.0097(16) -0.0041(16) 0.0128(17)

loop_
_atom_type_symbol
_atom_type_description
_atom_type_scat_dispersion_real
_atom_type_scat_dispersion_imag
_atom_type_scat_source
C C 0.0033 0.0016 'International Tables Vol C Tables 4.2.6.8 and 6.1.1.4'
H H 0.0000 0.0000 'International Tables Vol C Tables 4.2.6.8 and 6.1.1.4'
N N 0.0061 0.0033 'International Tables Vol C Tables 4.2.6.8 and 6.1.1.4'
O O 0.0106 0.0060 'International Tables Vol C Tables 4.2.6.8 and 6.1.1.4'

loop_
_geom_angle_atom_site_label_1
_geom_angle_atom_site_label_2
_geom_angle_atom_site_label_3
_geom_angle
_geom_angle_site_symmetry_1
_geom_angle_site_symmetry_3
_geom_angle_publ_flag
C2 C1 C6 118.5(4) . . ?
C2 C1 C7 122.6(4) . . ?
C6 C1 C7 119.0(4) . . ?
O1 C2 C3 117.4(4) . . ?
O1 C2 C1 121.8(4) . . ?
C3 C2 C1 120.8(4) . . ?
O2 C3 C4 125.8(4) . . ?
O2 C3 C2 114.2(4) . . ?
C4 C3 C2 120.1(4) . . ?
C3 C4 C5 119.7(4) . . ?
C3 C4 H1 120.2 . . ?
C5 C4 H1 120.2 . . ?
C6 C5 C4 120.9(4) . . ?
C6 C5 H2 119.5 . . ?
C4 C5 H2 119.5 . . ?
C5 C6 C1 120.0(4) . . ?
C5 C6 H3 120.0 . . ?
C1 C6 H3 120.0 . . ?
C2 O1 H4 109.5 . . ?
C3 O2 C30 117.0(3) . . ?
N1 C7 C1 120.2(4) . . ?
N1 C7 H5 119.9 . . ?
C1 C7 H5 119.9 . . ?
C7 N1 O3 111.4(3) . . ?
N1 O3 C8 109.8(3) . . ?
O3 C8 C9 110.5(4) . . ?
O3 C8 H6 109.6 . . ?
C9 C8 H6 109.6 . . ?
O3 C8 H7 109.6 . . ?
C9 C8 H7 109.6 . . ?
H6 C8 H7 108.1 . . ?
O4 C9 C8 112.0(3) . . ?
O4 C9 H8 109.2 . . ?
C8 C9 H8 109.2 . . ?
O4 C9 H9 109.2 . . ?
C8 C9 H9 109.2 . . ?
H8 C9 H9 107.9 . . ?
N2 O4 C9 109.7(3) . . ?
C10 N2 O4 109.5(3) . . ?
N2 C10 C11 121.3(4) . . ?
N2 C10 H10 119.3 . . ?
C11 C10 H10 119.3 . . ?
C12 C11 C16 119.1(4) . . ?
C12 C11 C10 122.4(4) . . ?
C16 C11 C10 118.3(4) . . ?
O5 C12 C11 122.9(4) . . ?
O5 C12 C13 117.1(4) . . ?
C11 C12 C13 119.9(4) . . ?
O6 C13 C14 123.4(4) . . ?
O6 C13 C12 116.4(4) . . ?
C14 C13 C12 120.1(4) . . ?
C13 C14 C15 119.9(4) . . ?
C13 C14 C17 122.4(4) . . ?
C15 C14 C17 117.7(4) . . ?
C16 C15 C14 119.6(4) . . ?
C16 C15 H11 120.2 . . ?
C14 C15 H11 120.2 . . ?
C15 C16 C11 121.3(4) . . ?
C15 C16 H12 119.4 . . ?
C11 C16 H12 119.4 . . ?
C12 O5 H13 109.5 . . ?
C13 O6 H14 109.5 . . ?
N3 C17 C14 120.0(4) . . ?
N3 C17 H15 120.0 . . ?
C14 C17 H15 120.0 . . ?
C17 N3 O7 110.5(3) . . ?
N3 O7 C18 109.4(3) . . ?
O7 C18 C19 107.7(3) . . ?
O7 C18 H16 110.2 . . ?
C19 C18 H16 110.2 . . ?
O7 C18 H17 110.2 . . ?
C19 C18 H17 110.2 . . ?
H16 C18 H17 108.5 . . ?
O8 C19 C18 114.7(3) . . ?
O8 C19 H18 108.6 . . ?
C18 C19 H18 108.6 . . ?
O8 C19 H19 108.6 . . ?
C18 C19 H19 108.6 . . ?
H18 C19 H19 107.6 . . ?
N4 O8 C19 109.3(3) . . ?
C20 N4 O8 111.6(3) . . ?
N4 C20 C21 120.9(4) . . ?
N4 C20 H20 119.6 . . ?
C21 C20 H20 119.6 . . ?
C26 C21 C22 119.3(4) . . ?
C26 C21 C20 118.9(4) . . ?
C22 C21 C20 121.6(4) . . ?
O9 C22 C23 118.4(4) . . ?
O9 C22 C21 122.7(4) . . ?
C23 C22 C21 118.9(4) . . ?
C24 C23 C22 120.6(4) . . ?
C24 C23 O10 116.5(4) . . ?
C22 C23 O10 122.9(4) . . ?
C23 C24 C25 120.5(5) . . ?
C23 C24 H21 119.8 . . ?
C25 C24 H21 119.8 . . ?
C26 C25 C24 119.6(4) . . ?
C26 C25 H22 120.2 . . ?
C24 C25 H22 120.2 . . ?
C25 C26 C21 121.1(4) . . ?
C25 C26 H23 119.5 . . ?
C21 C26 H23 119.5 . . ?
C22 O9 H24 109.5 . . ?
C23 O10 C27 115.1(3) . . ?
O10 C27 C28 110.5(4) . . ?
O10 C27 H25 109.6 . . ?
C28 C27 H25 109.6 . . ?
O10 C27 H26 109.6 . . ?
C28 C27 H26 109.6 . . ?
H25 C27 H26 108.1 . . ?
C29 C28 C27 122.8(4) . . ?
C29 C28 H27 118.6 . . ?
C27 C28 H27 118.6 . . ?
C28 C29 C30 126.3(4) . . ?
C28 C29 H28 116.9 . . ?
C30 C29 H28 116.9 . . ?
O2 C30 C29 104.6(3) . . ?
O2 C30 H29 110.8 . . ?
C29 C30 H29 110.8 . . ?
O2 C30 H30 110.8 . . ?
C29 C30 H30 110.8 . . ?
H29 C30 H30 108.9 . . ?
C36 C31 C32 119.1(4) . . ?
C36 C31 C37 119.4(4) . . ?
C32 C31 C37 121.4(4) . . ?
O11 C32 C33 118.4(4) . . ?
O11 C32 C31 122.2(4) . . ?
C33 C32 C31 119.3(4) . . ?
C34 C33 O12 117.1(4) . . ?
C34 C33 C32 120.3(4) . . ?
O12 C33 C32 122.6(4) . . ?
C33 C34 C35 121.0(5) . . ?
C33 C34 H31 119.5 . . ?
C35 C34 H31 119.5 . . ?
C36 C35 C34 118.9(4) . . ?
C36 C35 H32 120.5 . . ?
C34 C35 H32 120.5 . . ?
C35 C36 C31 121.3(4) . . ?
C35 C36 H33 119.3 . . ?
C31 C36 H33 119.3 . . ?
C32 O11 H34 109.5 . . ?
C33 O12 C60 115.5(3) . . ?
N5 C37 C31 121.2(4) . . ?
N5 C37 H35 119.4 . . ?
C31 C37 H35 119.4 . . ?
C37 N5 O13 112.5(4) . . ?
N5 O13 C38 108.5(3) . . ?
O13 C38 C39 111.4(4) . . ?
O13 C38 H36 109.3 . . ?
C39 C38 H36 109.3 . . ?
O13 C38 H37 109.3 . . ?
C39 C38 H37 109.3 . . ?
H36 C38 H37 108.0 . . ?
O14 C39 C38 112.6(4) . . ?
O14 C39 H38 109.1 . . ?
C38 C39 H38 109.1 . . ?
O14 C39 H39 109.1 . . ?
C38 C39 H39 109.1 . . ?
H38 C39 H39 107.8 . . ?
N6 O14 C39 110.5(3) . . ?
C40 N6 O14 109.4(3) . . ?
N6 C40 C41 121.1(4) . . ?
N6 C40 H40 119.4 . . ?
C41 C40 H40 119.4 . . ?
C42 C41 C46 119.9(4) . . ?
C42 C41 C40 122.6(4) . . ?
C46 C41 C40 117.5(4) . . ?
O15 C42 C41 123.3(4) . . ?
O15 C42 C43 117.1(4) . . ?
C41 C42 C43 119.6(4) . . ?
O16 C43 C44 122.8(4) . . ?
O16 C43 C42 116.7(4) . . ?
C44 C43 C42 120.5(4) . . ?
C43 C44 C45 119.2(4) . . ?
C43 C44 C47 123.1(4) . . ?
C45 C44 C47 117.7(4) . . ?
C46 C45 C44 121.1(4) . . ?
C46 C45 H41 119.5 . . ?
C44 C45 H41 119.5 . . ?
C45 C46 C41 119.7(4) . . ?
C45 C46 H42 120.1 . . ?
C41 C46 H42 120.1 . . ?
C42 O15 H43 109.5 . . ?
C43 O16 H44 109.5 . . ?
N7 C47 C44 120.1(4) . . ?
N7 C47 H45 120.0 . . ?
C44 C47 H45 120.0 . . ?
C47 N7 O17 109.2(3) . . ?
N7 O17 C48 110.2(3) . . ?
O17 C48 C49 107.7(3) . . ?
O17 C48 H46 110.2 . . ?
C49 C48 H46 110.2 . . ?
O17 C48 H47 110.2 . . ?
C49 C48 H47 110.2 . . ?
H46 C48 H47 108.5 . . ?
O18 C49 C48 114.3(3) . . ?
O18 C49 H48 108.7 . . ?
C48 C49 H48 108.7 . . ?
O18 C49 H49 108.7 . . ?
C48 C49 H49 108.7 . . ?
H48 C49 H49 107.6 . . ?
N8 O18 C49 109.2(3) . . ?
C50 N8 O18 112.4(3) . . ?
N8 C50 C51 119.1(4) . . ?
N8 C50 H50 120.5 . . ?
C51 C50 H50 120.5 . . ?
C52 C51 C56 118.2(4) . . ?
C52 C51 C50 121.7(4) . . ?
C56 C51 C50 120.1(4) . . ?
O19 C52 C53 117.0(4) . . ?
O19 C52 C51 123.3(4) . . ?
C53 C52 C51 119.7(4) . . ?
C54 C53 O20 126.7(4) . . ?
C54 C53 C52 120.4(4) . . ?
O20 C53 C52 112.9(4) . . ?
C53 C54 C55 120.5(4) . . ?
C53 C54 H51 119.7 . . ?
C55 C54 H51 119.7 . . ?
C56 C55 C54 119.7(4) . . ?
C56 C55 H52 120.1 . . ?
C54 C55 H52 120.1 . . ?
C55 C56 C51 121.5(4) . . ?
C55 C56 H53 119.3 . . ?
C51 C56 H53 119.3 . . ?
C52 O19 H54 109.5 . . ?
C53 O20 C57 117.4(3) . . ?
O20 C57 C58 107.9(4) . . ?
O20 C57 H55 110.1 . . ?
C58 C57 H55 110.1 . . ?
O20 C57 H56 110.1 . . ?
C58 C57 H56 110.1 . . ?
H55 C57 H56 108.4 . . ?
C59 C58 C57 124.4(4) . . ?
C59 C58 H57 117.8 . . ?
C57 C58 H57 117.8 . . ?
C58 C59 C60 126.4(4) . . ?
C58 C59 H58 116.8 . . ?
C60 C59 H58 116.8 . . ?
O12 C60 C59 109.8(4) . . ?
O12 C60 H59 109.7 . . ?
C59 C60 H59 109.7 . . ?
O12 C60 H60 109.7 . . ?
C59 C60 H60 109.7 . . ?
H59 C60 H60 108.2 . . ?
C66 C61 C62 118.9(4) . . ?
C66 C61 C67 119.0(4) . . ?
C62 C61 C67 122.1(4) . . ?
O21 C62 C63 118.2(4) . . ?
O21 C62 C61 122.2(4) . . ?
C63 C62 C61 119.6(4) . . ?
C64 C63 O22 117.4(4) . . ?
C64 C63 C62 120.4(4) . . ?
O22 C63 C62 122.0(4) . . ?
C63 C64 C65 120.7(4) . . ?
C63 C64 H61 119.6 . . ?
C65 C64 H61 119.6 . . ?
C66 C65 C64 118.9(4) . . ?
C66 C65 H62 120.5 . . ?
C64 C65 H62 120.5 . . ?
C65 C66 C61 121.4(4) . . ?
C65 C66 H63 119.3 . . ?
C61 C66 H63 119.3 . . ?
C62 O21 H64 109.5 . . ?
C63 O22 C90 114.2(3) . . ?
N9 C67 C61 119.8(4) . . ?
N9 C67 H65 120.1 . . ?
C61 C67 H65 120.1 . . ?
C67 N9 O23 112.0(4) . . ?
N9 O23 C68 107.5(3) . . ?
O23 C68 C69 110.6(4) . . ?
O23 C68 H66 109.5 . . ?
C69 C68 H66 109.5 . . ?
O23 C68 H67 109.5 . . ?
C69 C68 H67 109.5 . . ?
H66 C68 H67 108.1 . . ?
O24 C69 C68 113.0(4) . . ?
O24 C69 H68 109.0 . . ?
C68 C69 H68 109.0 . . ?
O24 C69 H69 109.0 . . ?
C68 C69 H69 109.0 . . ?
H68 C69 H69 107.8 . . ?
N10 O24 C69 110.8(3) . . ?
C70 N10 O24 109.9(3) . . ?
N10 C70 C71 122.1(4) . . ?
N10 C70 H70 119.0 . . ?
C71 C70 H70 119.0 . . ?
C72 C71 C76 119.0(4) . . ?
C72 C71 C70 122.4(4) . . ?
C76 C71 C70 118.5(4) . . ?
O25 C72 C73 117.4(4) . . ?
O25 C72 C71 122.8(4) . . ?
C73 C72 C71 119.8(4) . . ?
O26 C73 C74 122.3(4) . . ?
O26 C73 C72 116.6(4) . . ?
C74 C73 C72 121.1(4) . . ?
C73 C74 C75 118.9(4) . . ?
C73 C74 C77 122.6(4) . . ?
C75 C74 C77 118.5(4) . . ?
C76 C75 C74 120.6(4) . . ?
C76 C75 H71 119.7 . . ?
C74 C75 H71 119.7 . . ?
C75 C76 C71 120.6(4) . . ?
C75 C76 H72 119.7 . . ?
C71 C76 H72 119.7 . . ?
C72 O25 H73 109.5 . . ?
C73 O26 H74 109.5 . . ?
N11 C77 C74 121.4(4) . . ?
N11 C77 H75 119.3 . . ?
C74 C77 H75 119.3 . . ?
C77 N11 O27 110.1(3) . . ?
N11 O27 C78 110.7(3) . . ?
O27 C78 C79 107.7(3) . . ?
O27 C78 H76 110.2 . . ?
C79 C78 H76 110.2 . . ?
O27 C78 H77 110.2 . . ?
C79 C78 H77 110.2 . . ?
H76 C78 H77 108.5 . . ?
O28 C79 C78 113.7(4) . . ?
O28 C79 H78 108.8 . . ?
C78 C79 H78 108.8 . . ?
O28 C79 H79 108.8 . . ?
C78 C79 H79 108.8 . . ?
H78 C79 H79 107.7 . . ?
N12 O28 C79 109.0(3) . . ?
C80 N12 O28 112.9(4) . . ?
N12 C80 C81 119.3(4) . . ?
N12 C80 H80 120.3 . . ?
C81 C80 H80 120.3 . . ?
C86 C81 C82 119.2(4) . . ?
C86 C81 C80 119.2(4) . . ?
C82 C81 C80 121.5(4) . . ?
O29 C82 C83 117.4(4) . . ?
O29 C82 C81 123.4(4) . . ?
C83 C82 C81 119.1(4) . . ?
C84 C83 O30 124.9(4) . . ?
C84 C83 C82 121.3(4) . . ?
O30 C83 C82 113.8(4) . . ?
C83 C84 C85 119.6(5) . . ?
C83 C84 H81 120.2 . . ?
C85 C84 H81 120.2 . . ?
C86 C85 C84 120.4(5) . . ?
C86 C85 H82 119.8 . . ?
C84 C85 H82 119.8 . . ?
C85 C86 C81 120.5(5) . . ?
C85 C86 H83 119.8 . . ?
C81 C86 H83 119.8 . . ?
C82 O29 H84 109.5 . . ?
C83 O30 C87 117.0(4) . . ?
O30 C87 C88 107.7(4) . . ?
O30 C87 H85 110.2 . . ?
C88 C87 H85 110.2 . . ?
O30 C87 H86 110.2 . . ?
C88 C87 H86 110.2 . . ?
H85 C87 H86 108.5 . . ?
C89 C88 C87 125.2(4) . . ?
C89 C88 H87 117.4 . . ?
C87 C88 H87 117.4 . . ?
C88 C89 C90 125.5(4) . . ?
C88 C89 H88 117.2 . . ?
C90 C89 H88 117.2 . . ?
O22 C90 C89 109.6(4) . . ?
O22 C90 H89 109.8 . . ?
C89 C90 H89 109.8 . . ?
O22 C90 H90 109.8 . . ?
C89 C90 H90 109.8 . . ?
H89 C90 H90 108.2 . . ?
C92 C91 C96 119.0(4) . . ?
C92 C91 C97 122.2(4) . . ?
C96 C91 C97 118.8(4) . . ?
O31 C92 C93 117.4(4) . . ?
O31 C92 C91 122.3(4) . . ?
C93 C92 C91 120.3(4) . . ?
O42 C93 C92 115.0(4) . . ?
O42 C93 C94 124.9(4) . . ?
C92 C93 C94 120.0(4) . . ?
C95 C94 C93 119.7(4) . . ?
C95 C94 H91 120.2 . . ?
C93 C94 H91 120.2 . . ?
C96 C95 C94 120.6(5) . . ?
C96 C95 H92 119.7 . . ?
C94 C95 H92 119.7 . . ?
C95 C96 C91 120.4(4) . . ?
C95 C96 H93 119.8 . . ?
C91 C96 H93 119.8 . . ?
C92 O31 H94 109.5 . . ?
N13 C97 C91 120.8(4) . . ?
N13 C97 H95 119.6 . . ?
C91 C97 H95 119.6 . . ?
C97 N13 O32 112.6(4) . . ?
N13 O32 C98 109.0(3) . . ?
O32 C98 C99 111.5(4) . . ?
O32 C98 H96 109.3 . . ?
C99 C98 H96 109.3 . . ?
O32 C98 H97 109.3 . . ?
C99 C98 H97 109.3 . . ?
H96 C98 H97 108.0 . . ?
O33 C99 C98 111.9(4) . . ?
O33 C99 H98 109.2 . . ?
C98 C99 H98 109.2 . . ?
O33 C99 H99 109.2 . . ?
C98 C99 H99 109.2 . . ?
H98 C99 H99 107.9 . . ?
N14 O33 C99 109.1(3) . . ?
C100 N14 O33 109.4(3) . . ?
N14 C100 C101 121.4(4) . . ?
N14 C100 H100 119.3 . . ?
C101 C100 H100 119.3 . . ?
C102 C101 C106 118.6(4) . . ?
C102 C101 C100 122.9(4) . . ?
C106 C101 C100 118.3(4) . . ?
O34 C102 C101 122.2(4) . . ?
O34 C102 C103 117.0(4) . . ?
C101 C102 C103 120.8(4) . . ?
O35 C103 C102 117.4(4) . . ?
O35 C103 C104 123.0(4) . . ?
C102 C103 C104 119.6(4) . . ?
C105 C104 C103 118.9(4) . . ?
C105 C104 C107 119.0(4) . . ?
C103 C104 C107 122.0(4) . . ?
C106 C105 C104 121.0(4) . . ?
C106 C105 H101 119.5 . . ?
C104 C105 H101 119.5 . . ?
C105 C106 C101 120.9(4) . . ?
C105 C106 H102 119.5 . . ?
C101 C106 H102 119.5 . . ?
C102 O34 H103 109.5 . . ?
C103 O35 H104 109.5 . . ?
N15 C107 C104 121.2(4) . . ?
N15 C107 H105 119.4 . . ?
C104 C107 H105 119.4 . . ?
C107 N15 O36 110.4(3) . . ?
N15 O36 C108 109.2(3) . . ?
O36 C108 C109 108.4(3) . . ?
O36 C108 H106 110.0 . . ?
C109 C108 H106 110.0 . . ?
O36 C108 H107 110.0 . . ?
C109 C108 H107 110.0 . . ?
H106 C108 H107 108.4 . . ?
O37 C109 C108 113.7(3) . . ?
O37 C109 H108 108.8 . . ?
C108 C109 H108 108.8 . . ?
O37 C109 H109 108.8 . . ?
C108 C109 H109 108.8 . . ?
H108 C109 H109 107.7 . . ?
N16 O37 C109 110.2(3) . . ?
C110 N16 O37 111.9(4) . . ?
N16 C110 C111 125.4(7) . . ?
N16 C110 C120 114.0(9) . . ?
N16 C110 H110 117.3 . . ?
C111 C110 H110 117.3 . . ?
C120 C110 H110 128.4 . . ?
N16 C110 H111 123.0 . . ?
C111 C110 H111 111.4 . . ?
C120 C110 H111 123.0 . . ?
C112 C111 C116 120.0 . . ?
C112 C111 C110 116.4(10) . . ?
C116 C111 C110 123.6(10) . . ?
C111 C112 C113 120.0 . . ?
C111 C112 O38 124.2(15) . . ?
C113 C112 O38 115.7(15) . . ?
O39 C113 C114 113.0(12) . . ?
O39 C113 C112 127.0(12) . . ?
C114 C113 C112 120.0 . . ?
C113 C114 C115 120.0 . . ?
C113 C114 H112 120.0 . . ?
C115 C114 H112 120.0 . . ?
C116 C115 C114 120.0 . . ?
C116 C115 H113 120.0 . . ?
C114 C115 H113 120.0 . . ?
C115 C116 C111 120.0 . . ?
C115 C116 H114 120.0 . . ?
C111 C116 H114 120.0 . . ?
C112 O38 H115 109.5 . . ?
C113 O39 C117 115.4(9) . . ?
O39 C117 C118 111.8(8) . . ?
O39 C117 H116 109.2 . . ?
C118 C117 H116 109.2 . . ?
O39 C117 H117 109.2 . . ?
C118 C117 H117 109.2 . . ?
H116 C117 H117 107.9 . . ?
C119 C118 C117 120.4(10) . . ?
C119 C118 H118 119.8 . . ?
C117 C118 H118 119.8 . . ?
C118 C119 C129 123.9(12) . . ?
C118 C119 H119 118.1 . . ?
C129 C119 H119 118.1 . . ?
C121 C120 C125 120.0 . . ?
C121 C120 C110 128.3(12) . . ?
C125 C120 C110 111.5(13) . . ?
O40 C121 C122 118.0(18) . . ?
O40 C121 C120 122.0(18) . . ?
C122 C121 C120 120.0 . . ?
O41 C122 C123 125.9(15) . . ?
O41 C122 C121 113.9(14) . . ?
C123 C122 C121 120.0 . . ?
C122 C123 C124 120.0 . . ?
C122 C123 H120 120.0 . . ?
C124 C123 H120 120.0 . . ?
C123 C124 C125 120.0 . . ?
C123 C124 H121 120.0 . . ?
C125 C124 H121 120.0 . . ?
C124 C125 C120 120.0 . . ?
C124 C125 H122 120.0 . . ?
C120 C125 H122 120.0 . . ?
C121 O40 H123 109.5 . . ?
C122 O41 C126 114.3(12) . . ?
C127 C126 O41 111.7(9) . . ?
C127 C126 H124 109.3 . . ?
O41 C126 H124 109.3 . . ?
C127 C126 H125 109.3 . . ?
O41 C126 H125 109.3 . . ?
H124 C126 H125 107.9 . . ?
C128 C127 C126 132.3(12) . . ?
C128 C127 H126 113.9 . . ?
C126 C127 H126 113.9 . . ?
C127 C128 C129 117.5(14) . . ?
C127 C128 H127 121.3 . . ?
C129 C128 H127 121.3 . . ?
O42 C129 C119 103.8(10) . . ?
O42 C129 C128 113.3(12) . . ?
O42 C129 H128 111.0 . . ?
C119 C129 H128 111.0 . . ?
C128 C129 H128 97.6 . . ?
O42 C129 H129 111.0 . . ?
C119 C129 H129 111.0 . . ?
C128 C129 H129 114.1 . . ?
H128 C129 H129 109.0 . . ?
O42 C129 H130 108.9 . . ?
C119 C129 H130 122.6 . . ?
C128 C129 H130 108.9 . . ?
H129 C129 H130 99.6 . . ?
O42 C129 H131 108.9 . . ?
C119 C129 H131 104.4 . . ?
C128 C129 H131 108.9 . . ?
H128 C129 H131 116.8 . . ?
H130 C129 H131 107.7 . . ?
C93 O42 C129 117.3(4) . . ?

loop_
_geom_bond_atom_site_label_1
_geom_bond_atom_site_label_2
_geom_bond_distance
_geom_bond_site_symmetry_2
_geom_bond_publ_flag
C1 C2 1.395(6) . ?
C1 C6 1.420(6) . ?
C1 C7 1.454(6) . ?
C2 O1 1.369(5) . ?
C2 C3 1.393(6) . ?
C3 O2 1.372(5) . ?
C3 C4 1.387(6) . ?
C4 C5 1.391(6) . ?
C4 H1 0.9500 . ?
C5 C6 1.377(6) . ?
C5 H2 0.9500 . ?
C6 H3 0.9500 . ?
O1 H4 0.8400 . ?
O2 C30 1.448(5) . ?
C7 N1 1.288(5) . ?
C7 H5 0.9500 . ?
N1 O3 1.405(4) . ?
O3 C8 1.443(5) . ?
C8 C9 1.508(6) . ?
C8 H6 0.9900 . ?
C8 H7 0.9900 . ?
C9 O4 1.440(5) . ?
C9 H8 0.9900 . ?
C9 H9 0.9900 . ?
O4 N2 1.428(4) . ?
N2 C10 1.278(5) . ?
C10 C11 1.464(6) . ?
C10 H10 0.9500 . ?
C11 C12 1.383(6) . ?
C11 C16 1.400(6) . ?
C12 O5 1.372(5) . ?
C12 C13 1.404(6) . ?
C13 O6 1.374(5) . ?
C13 C14 1.378(6) . ?
C14 C15 1.405(6) . ?
C14 C17 1.465(6) . ?
C15 C16 1.365(6) . ?
C15 H11 0.9500 . ?
C16 H12 0.9500 . ?
O5 H13 0.8400 . ?
O6 H14 0.8400 . ?
C17 N3 1.282(5) . ?
C17 H15 0.9500 . ?
N3 O7 1.413(4) . ?
O7 C18 1.450(5) . ?
C18 C19 1.511(5) . ?
C18 H16 0.9900 . ?
C18 H17 0.9900 . ?
C19 O8 1.441(5) . ?
C19 H18 0.9900 . ?
C19 H19 0.9900 . ?
O8 N4 1.404(4) . ?
N4 C20 1.281(5) . ?
C20 C21 1.467(6) . ?
C20 H20 0.9500 . ?
C21 C26 1.396(6) . ?
C21 C22 1.412(6) . ?
C22 O9 1.362(5) . ?
C22 C23 1.397(6) . ?
C23 C24 1.381(6) . ?
C23 O10 1.397(5) . ?
C24 C25 1.392(6) . ?
C24 H21 0.9500 . ?
C25 C26 1.375(6) . ?
C25 H22 0.9500 . ?
C26 H23 0.9500 . ?
O9 H24 0.8400 . ?
O10 C27 1.428(5) . ?
C27 C28 1.493(6) . ?
C27 H25 0.9900 . ?
C27 H26 0.9900 . ?
C28 C29 1.313(6) . ?
C28 H27 0.9500 . ?
C29 C30 1.499(6) . ?
C29 H28 0.9500 . ?
C30 H29 0.9900 . ?
C30 H30 0.9900 . ?
C31 C36 1.393(6) . ?
C31 C32 1.415(6) . ?
C31 C37 1.452(6) . ?
C32 O11 1.361(5) . ?
C32 C33 1.394(6) . ?
C33 C34 1.379(6) . ?
C33 O12 1.383(5) . ?
C34 C35 1.395(6) . ?
C34 H31 0.9500 . ?
C35 C36 1.384(6) . ?
C35 H32 0.9500 . ?
C36 H33 0.9500 . ?
O11 H34 0.8400 . ?
O12 C60 1.439(5) . ?
C37 N5 1.279(5) . ?
C37 H35 0.9500 . ?
N5 O13 1.417(4) . ?
O13 C38 1.439(5) . ?
C38 C39 1.498(6) . ?
C38 H36 0.9900 . ?
C38 H37 0.9900 . ?
C39 O14 1.447(5) . ?
C39 H38 0.9900 . ?
C39 H39 0.9900 . ?
O14 N6 1.418(4) . ?
N6 C40 1.288(5) . ?
C40 C41 1.465(6) . ?
C40 H40 0.9500 . ?
C41 C42 1.386(6) . ?
C41 C46 1.410(6) . ?
C42 O15 1.364(5) . ?
C42 C43 1.404(6) . ?
C43 O16 1.370(5) . ?
C43 C44 1.382(6) . ?
C44 C45 1.403(6) . ?
C44 C47 1.467(6) . ?
C45 C46 1.367(6) . ?
C45 H41 0.9500 . ?
C46 H42 0.9500 . ?
O15 H43 0.8400 . ?
O16 H44 0.8400 . ?
C47 N7 1.293(5) . ?
C47 H45 0.9500 . ?
N7 O17 1.412(4) . ?
O17 C48 1.448(5) . ?
C48 C49 1.508(5) . ?
C48 H46 0.9900 . ?
C48 H47 0.9900 . ?
C49 O18 1.447(5) . ?
C49 H48 0.9900 . ?
C49 H49 0.9900 . ?
O18 N8 1.408(4) . ?
N8 C50 1.282(5) . ?
C50 C51 1.456(6) . ?
C50 H50 0.9500 . ?
C51 C52 1.409(6) . ?
C51 C56 1.413(6) . ?
C52 O19 1.355(5) . ?
C52 C53 1.406(6) . ?
C53 C54 1.373(6) . ?
C53 O20 1.374(5) . ?
C54 C55 1.397(6) . ?
C54 H51 0.9500 . ?
C55 C56 1.369(6) . ?
C55 H52 0.9500 . ?
C56 H53 0.9500 . ?
O19 H54 0.8400 . ?
O20 C57 1.426(5) . ?
C57 C58 1.515(6) . ?
C57 H55 0.9900 . ?
C57 H56 0.9900 . ?
C58 C59 1.318(6) . ?
C58 H57 0.9500 . ?
C59 C60 1.489(6) . ?
C59 H58 0.9500 . ?
C60 H59 0.9900 . ?
C60 H60 0.9900 . ?
C61 C66 1.395(6) . ?
C61 C62 1.411(6) . ?
C61 C67 1.454(6) . ?
C62 O21 1.370(5) . ?
C62 C63 1.393(6) . ?
C63 C64 1.375(6) . ?
C63 O22 1.387(5) . ?
C64 C65 1.401(6) . ?
C64 H61 0.9500 . ?
C65 C66 1.384(6) . ?
C65 H62 0.9500 . ?
C66 H63 0.9500 . ?
O21 H64 0.8400 . ?
O22 C90 1.443(5) . ?
C67 N9 1.290(5) . ?
C67 H65 0.9500 . ?
N9 O23 1.418(4) . ?
O23 C68 1.446(5) . ?
C68 C69 1.503(6) . ?
C68 H66 0.9900 . ?
C68 H67 0.9900 . ?
C69 O24 1.448(5) . ?
C69 H68 0.9900 . ?
C69 H69 0.9900 . ?
O24 N10 1.411(4) . ?
N10 C70 1.298(5) . ?
C70 C71 1.449(6) . ?
C70 H70 0.9500 . ?
C71 C72 1.400(6) . ?
C71 C76 1.405(6) . ?
C72 O25 1.368(5) . ?
C72 C73 1.396(6) . ?
C73 O26 1.368(5) . ?
C73 C74 1.386(6) . ?
C74 C75 1.405(6) . ?
C74 C77 1.449(6) . ?
C75 C76 1.378(6) . ?
C75 H71 0.9500 . ?
C76 H72 0.9500 . ?
O25 H73 0.8400 . ?
O26 H74 0.8400 . ?
C77 N11 1.290(5) . ?
C77 H75 0.9500 . ?
N11 O27 1.406(4) . ?
O27 C78 1.447(5) . ?
C78 C79 1.518(5) . ?
C78 H76 0.9900 . ?
C78 H77 0.9900 . ?
C79 O28 1.433(5) . ?
C79 H78 0.9900 . ?
C79 H79 0.9900 . ?
O28 N12 1.406(4) . ?
N12 C80 1.278(5) . ?
C80 C81 1.465(6) . ?
C80 H80 0.9500 . ?
C81 C86 1.396(6) . ?
C81 C82 1.407(6) . ?
C82 O29 1.356(5) . ?
C82 C83 1.387(6) . ?
C83 C84 1.368(6) . ?
C83 O30 1.382(5) . ?
C84 C85 1.393(6) . ?
C84 H81 0.9500 . ?
C85 C86 1.370(6) . ?
C85 H82 0.9500 . ?
C86 H83 0.9500 . ?
O29 H84 0.8400 . ?
O30 C87 1.424(5) . ?
C87 C88 1.504(6) . ?
C87 H85 0.9900 . ?
C87 H86 0.9900 . ?
C88 C89 1.319(6) . ?
C88 H87 0.9500 . ?
C89 C90 1.499(6) . ?
C89 H88 0.9500 . ?
C90 H89 0.9900 . ?
C90 H90 0.9900 . ?
C91 C92 1.396(6) . ?
C91 C96 1.405(6) . ?
C91 C97 1.457(6) . ?
C92 O31 1.358(5) . ?
C92 C93 1.393(6) . ?
C93 O42 1.372(5) . ?
C93 C94 1.397(6) . ?
C94 C95 1.385(6) . ?
C94 H91 0.9500 . ?
C95 C96 1.380(6) . ?
C95 H92 0.9500 . ?
C96 H93 0.9500 . ?
O31 H94 0.8400 . ?
C97 N13 1.293(5) . ?
C97 H95 0.9500 . ?
N13 O32 1.397(4) . ?
O32 C98 1.446(5) . ?
C98 C99 1.501(6) . ?
C98 H96 0.9900 . ?
C98 H97 0.9900 . ?
C99 O33 1.442(5) . ?
C99 H98 0.9900 . ?
C99 H99 0.9900 . ?
O33 N14 1.421(4) . ?
N14 C100 1.287(5) . ?
C100 C101 1.455(6) . ?
C100 H100 0.9500 . ?
C101 C102 1.393(6) . ?
C101 C106 1.405(6) . ?
C102 O34 1.375(5) . ?
C102 C103 1.394(6) . ?
C103 O35 1.363(5) . ?
C103 C104 1.406(6) . ?
C104 C105 1.403(6) . ?
C104 C107 1.449(6) . ?
C105 C106 1.357(6) . ?
C105 H101 0.9500 . ?
C106 H102 0.9500 . ?
O34 H103 0.8400 . ?
O35 H104 0.8400 . ?
C107 N15 1.295(5) . ?
C107 H105 0.9500 . ?
N15 O36 1.402(4) . ?
O36 C108 1.448(5) . ?
C108 C109 1.509(5) . ?
C108 H106 0.9900 . ?
C108 H107 0.9900 . ?
C109 O37 1.443(5) . ?
C109 H108 0.9900 . ?
C109 H109 0.9900 . ?
O37 N16 1.405(4) . ?
N16 C110 1.289(5) . ?
C110 C111 1.470(16) . ?
C110 C120 1.473(18) . ?
C110 H110 0.9500 . ?
C110 H111 0.9500 . ?
C111 C112 1.3900 . ?
C111 C116 1.3900 . ?
C112 C113 1.3900 . ?
C112 O38 1.41(3) . ?
C113 O39 1.379(15) . ?
C113 C114 1.3900 . ?
C114 C115 1.3900 . ?
C114 H112 0.9500 . ?
C115 C116 1.3900 . ?
C115 H113 0.9500 . ?
C116 H114 0.9500 . ?
O38 H115 0.8400 . ?
O39 C117 1.410(11) . ?
C117 C118 1.518(14) . ?
C117 H116 0.9900 . ?
C117 H117 0.9900 . ?
C118 C119 1.315(11) . ?
C118 H118 0.9500 . ?
C119 C129 1.502(11) . ?
C119 H119 0.9500 . ?
C120 C121 1.3900 . ?
C120 C125 1.3900 . ?
C121 O40 1.33(3) . ?
C121 C122 1.3900 . ?
C122 O41 1.381(17) . ?
C122 C123 1.3900 . ?
C123 C124 1.3900 . ?
C123 H120 0.9500 . ?
C124 C125 1.3900 . ?
C124 H121 0.9500 . ?
C125 H122 0.9500 . ?
O40 H123 0.8400 . ?
O41 C126 1.454(13) . ?
C126 C127 1.443(16) . ?
C126 H124 0.9900 . ?
C126 H125 0.9900 . ?
C127 C128 1.323(14) . ?
C127 H126 0.9500 . ?
C128 C129 1.506(12) . ?
C128 H127 0.9500 . ?
C129 O42 1.414(5) . ?
C129 H128 0.9900 . ?
C129 H129 0.9900 . ?
C129 H130 0.9900 . ?
C129 H131 0.9900 . ?

loop_
_geom_torsion_atom_site_label_1
_geom_torsion_atom_site_label_2
_geom_torsion_atom_site_label_3
_geom_torsion_atom_site_label_4
_geom_torsion
_geom_torsion_site_symmetry_1
_geom_torsion_site_symmetry_2
_geom_torsion_site_symmetry_3
_geom_torsion_site_symmetry_4
_geom_torsion_publ_flag
C6 C1 C2 O1 180.0(4) . . . . ?
C7 C1 C2 O1 0.8(7) . . . . ?
C6 C1 C2 C3 1.8(6) . . . . ?
C7 C1 C2 C3 -177.3(4) . . . . ?
O1 C2 C3 O2 0.0(6) . . . . ?
C1 C2 C3 O2 178.2(4) . . . . ?
O1 C2 C3 C4 -180.0(4) . . . . ?
C1 C2 C3 C4 -1.8(7) . . . . ?
O2 C3 C4 C5 -179.2(4) . . . . ?
C2 C3 C4 C5 0.8(7) . . . . ?
C3 C4 C5 C6 0.0(7) . . . . ?
C4 C5 C6 C1 0.0(7) . . . . ?
C2 C1 C6 C5 -1.0(6) . . . . ?
C7 C1 C6 C5 178.2(4) . . . . ?
C4 C3 O2 C30 12.0(6) . . . . ?
C2 C3 O2 C30 -168.0(4) . . . . ?
C2 C1 C7 N1 -0.3(6) . . . . ?
C6 C1 C7 N1 -179.5(4) . . . . ?
C1 C7 N1 O3 -178.0(3) . . . . ?
C7 N1 O3 C8 -171.5(3) . . . . ?
N1 O3 C8 C9 95.6(4) . . . . ?
O3 C8 C9 O4 -61.3(5) . . . . ?
C8 C9 O4 N2 -70.6(4) . . . . ?
C9 O4 N2 C10 156.8(4) . . . . ?
O4 N2 C10 C11 171.8(4) . . . . ?
N2 C10 C11 C12 -2.8(7) . . . . ?
N2 C10 C11 C16 -178.2(4) . . . . ?
C16 C11 C12 O5 -178.5(4) . . . . ?
C10 C11 C12 O5 6.1(7) . . . . ?
C16 C11 C12 C13 2.8(7) . . . . ?
C10 C11 C12 C13 -172.6(4) . . . . ?
O5 C12 C13 O6 -1.4(6) . . . . ?
C11 C12 C13 O6 177.4(4) . . . . ?
O5 C12 C13 C14 -179.1(4) . . . . ?
C11 C12 C13 C14 -0.3(6) . . . . ?
O6 C13 C14 C15 180.0(4) . . . . ?
C12 C13 C14 C15 -2.5(6) . . . . ?
O6 C13 C14 C17 1.4(7) . . . . ?
C12 C13 C14 C17 179.0(4) . . . . ?
C13 C14 C15 C16 2.7(6) . . . . ?
C17 C14 C15 C16 -178.6(4) . . . . ?
C14 C15 C16 C11 -0.2(7) . . . . ?
C12 C11 C16 C15 -2.5(7) . . . . ?
C10 C11 C16 C15 173.0(4) . . . . ?
C13 C14 C17 N3 -1.9(6) . . . . ?
C15 C14 C17 N3 179.5(4) . . . . ?
C14 C17 N3 O7 -179.9(3) . . . . ?
C17 N3 O7 C18 176.6(3) . . . . ?
N3 O7 C18 C19 -176.0(3) . . . . ?
O7 C18 C19 O8 -80.3(4) . . . . ?
C18 C19 O8 N4 62.9(4) . . . . ?
C19 O8 N4 C20 175.7(3) . . . . ?
O8 N4 C20 C21 176.8(3) . . . . ?
N4 C20 C21 C26 172.6(4) . . . . ?
N4 C20 C21 C22 -11.1(7) . . . . ?
C26 C21 C22 O9 -179.9(4) . . . . ?
C20 C21 C22 O9 3.9(7) . . . . ?
C26 C21 C22 C23 0.2(6) . . . . ?
C20 C21 C22 C23 -176.1(4) . . . . ?
O9 C22 C23 C24 179.7(4) . . . . ?
C21 C22 C23 C24 -0.4(7) . . . . ?
O9 C22 C23 O10 1.4(7) . . . . ?
C21 C22 C23 O10 -178.7(4) . . . . ?
C22 C23 C24 C25 -0.4(7) . . . . ?
O10 C23 C24 C25 178.0(4) . . . . ?
C23 C24 C25 C26 1.5(7) . . . . ?
C24 C25 C26 C21 -1.7(7) . . . . ?
C22 C21 C26 C25 0.9(7) . . . . ?
C20 C21 C26 C25 177.2(4) . . . . ?
C24 C23 O10 C27 128.7(4) . . . . ?
C22 C23 O10 C27 -52.9(6) . . . . ?
C23 O10 C27 C28 -153.4(4) . . . . ?
O10 C27 C28 C29 -126.9(5) . . . . ?
C27 C28 C29 C30 -176.8(4) . . . . ?
C3 O2 C30 C29 161.0(4) . . . . ?
C28 C29 C30 O2 123.0(5) . . . . ?
C36 C31 C32 O11 -179.3(4) . . . . ?
C37 C31 C32 O11 -2.2(7) . . . . ?
C36 C31 C32 C33 -1.1(6) . . . . ?
C37 C31 C32 C33 176.0(4) . . . . ?
O11 C32 C33 C34 177.9(4) . . . . ?
C31 C32 C33 C34 -0.3(6) . . . . ?
O11 C32 C33 O12 0.5(6) . . . . ?
C31 C32 C33 O12 -177.8(4) . . . . ?
O12 C33 C34 C35 178.6(4) . . . . ?
C32 C33 C34 C35 1.0(7) . . . . ?
C33 C34 C35 C36 -0.3(7) . . . . ?
C34 C35 C36 C31 -1.2(7) . . . . ?
C32 C31 C36 C35 1.9(7) . . . . ?
C37 C31 C36 C35 -175.3(4) . . . . ?
C34 C33 O12 C60 125.4(4) . . . . ?
C32 C33 O12 C60 -57.1(5) . . . . ?
C36 C31 C37 N5 176.1(4) . . . . ?
C32 C31 C37 N5 -1.0(7) . . . . ?
C31 C37 N5 O13 -174.9(4) . . . . ?
C37 N5 O13 C38 -167.4(4) . . . . ?
N5 O13 C38 C39 96.0(4) . . . . ?
O13 C38 C39 O14 -56.2(5) . . . . ?
C38 C39 O14 N6 -80.3(4) . . . . ?
C39 O14 N6 C40 158.3(4) . . . . ?
O14 N6 C40 C41 174.7(3) . . . . ?
N6 C40 C41 C42 -7.5(7) . . . . ?
N6 C40 C41 C46 174.7(4) . . . . ?
C46 C41 C42 O15 178.4(4) . . . . ?
C40 C41 C42 O15 0.7(7) . . . . ?
C46 C41 C42 C43 -1.6(6) . . . . ?
C40 C41 C42 C43 -179.3(4) . . . . ?
O15 C42 C43 O16 0.3(6) . . . . ?
C41 C42 C43 O16 -179.6(4) . . . . ?
O15 C42 C43 C44 179.7(4) . . . . ?
C41 C42 C43 C44 -0.3(6) . . . . ?
O16 C43 C44 C45 -179.7(4) . . . . ?
C42 C43 C44 C45 1.0(6) . . . . ?
O16 C43 C44 C47 1.0(7) . . . . ?
C42 C43 C44 C47 -178.4(4) . . . . ?
C43 C44 C45 C46 0.2(7) . . . . ?
C47 C44 C45 C46 179.6(4) . . . . ?
C44 C45 C46 C41 -2.1(7) . . . . ?
C42 C41 C46 C45 2.8(6) . . . . ?
C40 C41 C46 C45 -179.4(4) . . . . ?
C43 C44 C47 N7 -0.5(6) . . . . ?
C45 C44 C47 N7 -179.9(4) . . . . ?
C44 C47 N7 O17 -179.4(3) . . . . ?
C47 N7 O17 C48 179.3(3) . . . . ?
N7 O17 C48 C49 -167.4(3) . . . . ?
O17 C48 C49 O18 -82.8(4) . . . . ?
C48 C49 O18 N8 52.4(4) . . . . ?
C49 O18 N8 C50 171.1(3) . . . . ?
O18 N8 C50 C51 175.6(3) . . . . ?
N8 C50 C51 C52 -10.3(6) . . . . ?
N8 C50 C51 C56 172.8(4) . . . . ?
C56 C51 C52 O19 -179.5(4) . . . . ?
C50 C51 C52 O19 3.6(7) . . . . ?
C56 C51 C52 C53 -0.1(6) . . . . ?
C50 C51 C52 C53 -177.0(4) . . . . ?
O19 C52 C53 C54 179.6(4) . . . . ?
C51 C52 C53 C54 0.2(7) . . . . ?
O19 C52 C53 O20 -0.8(6) . . . . ?
C51 C52 C53 O20 179.8(4) . . . . ?
O20 C53 C54 C55 -179.9(4) . . . . ?
C52 C53 C54 C55 -0.5(7) . . . . ?
C53 C54 C55 C56 0.6(7) . . . . ?
C54 C55 C56 C51 -0.5(7) . . . . ?
C52 C51 C56 C55 0.3(7) . . . . ?
C50 C51 C56 C55 177.2(4) . . . . ?
C54 C53 O20 C57 0.7(7) . . . . ?
C52 C53 O20 C57 -178.8(4) . . . . ?
C53 O20 C57 C58 179.2(4) . . . . ?
O20 C57 C58 C59 2.3(6) . . . . ?
C57 C58 C59 C60 -176.7(4) . . . . ?
C33 O12 C60 C59 -160.4(4) . . . . ?
C58 C59 C60 O12 8.5(7) . . . . ?
C66 C61 C62 O21 178.9(4) . . . . ?
C67 C61 C62 O21 2.2(7) . . . . ?
C66 C61 C62 C63 -0.4(6) . . . . ?
C67 C61 C62 C63 -177.1(4) . . . . ?
O21 C62 C63 C64 -176.9(4) . . . . ?
C61 C62 C63 C64 2.4(6) . . . . ?
O21 C62 C63 O22 -1.4(6) . . . . ?
C61 C62 C63 O22 177.9(4) . . . . ?
O22 C63 C64 C65 -178.7(4) . . . . ?
C62 C63 C64 C65 -3.0(7) . . . . ?
C63 C64 C65 C66 1.4(7) . . . . ?
C64 C65 C66 C61 0.7(7) . . . . ?
C62 C61 C66 C65 -1.2(7) . . . . ?
C67 C61 C66 C65 175.7(4) . . . . ?
C64 C63 O22 C90 -122.7(4) . . . . ?
C62 C63 O22 C90 61.7(5) . . . . ?
C66 C61 C67 N9 -176.4(4) . . . . ?
C62 C61 C67 N9 0.3(7) . . . . ?
C61 C67 N9 O23 176.4(3) . . . . ?
C67 N9 O23 C68 166.3(4) . . . . ?
N9 O23 C68 C69 -94.1(4) . . . . ?
O23 C68 C69 O24 56.9(5) . . . . ?
C68 C69 O24 N10 80.6(4) . . . . ?
C69 O24 N10 C70 -160.7(4) . . . . ?
O24 N10 C70 C71 -174.1(4) . . . . ?
N10 C70 C71 C72 7.4(7) . . . . ?
N10 C70 C71 C76 -176.0(4) . . . . ?
C76 C71 C72 O25 -179.2(4) . . . . ?
C70 C71 C72 O25 -2.6(7) . . . . ?
C76 C71 C72 C73 1.9(6) . . . . ?
C70 C71 C72 C73 178.5(4) . . . . ?
O25 C72 C73 O26 0.3(6) . . . . ?
C71 C72 C73 O26 179.3(4) . . . . ?
O25 C72 C73 C74 -178.8(4) . . . . ?
C71 C72 C73 C74 0.2(6) . . . . ?
O26 C73 C74 C75 179.3(4) . . . . ?
C72 C73 C74 C75 -1.6(6) . . . . ?
O26 C73 C74 C77 0.3(6) . . . . ?
C72 C73 C74 C77 179.4(4) . . . . ?
C73 C74 C75 C76 1.0(6) . . . . ?
C77 C74 C75 C76 -180.0(4) . . . . ?
C74 C75 C76 C71 1.1(6) . . . . ?
C72 C71 C76 C75 -2.5(6) . . . . ?
C70 C71 C76 C75 -179.3(4) . . . . ?
C73 C74 C77 N11 0.4(7) . . . . ?
C75 C74 C77 N11 -178.6(4) . . . . ?
C74 C77 N11 O27 178.4(4) . . . . ?
C77 N11 O27 C78 178.9(4) . . . . ?
N11 O27 C78 C79 169.5(3) . . . . ?
O27 C78 C79 O28 84.8(4) . . . . ?
C78 C79 O28 N12 -49.9(4) . . . . ?
C79 O28 N12 C80 -175.4(4) . . . . ?
O28 N12 C80 C81 -174.9(3) . . . . ?
N12 C80 C81 C86 -178.0(4) . . . . ?
N12 C80 C81 C82 6.7(6) . . . . ?
C86 C81 C82 O29 -178.6(4) . . . . ?
C80 C81 C82 O29 -3.3(7) . . . . ?
C86 C81 C82 C83 1.1(6) . . . . ?
C80 C81 C82 C83 176.3(4) . . . . ?
O29 C82 C83 C84 178.2(4) . . . . ?
C81 C82 C83 C84 -1.4(7) . . . . ?
O29 C82 C83 O30 0.5(6) . . . . ?
C81 C82 C83 O30 -179.2(4) . . . . ?
O30 C83 C84 C85 178.3(4) . . . . ?
C82 C83 C84 C85 0.7(7) . . . . ?
C83 C84 C85 C86 0.3(7) . . . . ?
C84 C85 C86 C81 -0.6(7) . . . . ?
C82 C81 C86 C85 -0.1(7) . . . . ?
C80 C81 C86 C85 -175.4(4) . . . . ?
C84 C83 O30 C87 2.8(6) . . . . ?
C82 C83 O30 C87 -179.6(4) . . . . ?
C83 O30 C87 C88 -176.6(4) . . . . ?
O30 C87 C88 C89 -2.8(6) . . . . ?
C87 C88 C89 C90 177.6(4) . . . . ?
C63 O22 C90 C89 163.5(3) . . . . ?
C88 C89 C90 O22 -9.0(6) . . . . ?
C96 C91 C92 O31 -179.8(4) . . . . ?
C97 C91 C92 O31 -2.4(7) . . . . ?
C96 C91 C92 C93 -0.9(6) . . . . ?
C97 C91 C92 C93 176.6(4) . . . . ?
O31 C92 C93 O42 0.0(6) . . . . ?
C91 C92 C93 O42 -179.0(4) . . . . ?
O31 C92 C93 C94 -179.9(4) . . . . ?
C91 C92 C93 C94 1.1(7) . . . . ?
O42 C93 C94 C95 179.4(4) . . . . ?
C92 C93 C94 C95 -0.7(7) . . . . ?
C93 C94 C95 C96 0.2(7) . . . . ?
C94 C95 C96 C91 0.0(7) . . . . ?
C92 C91 C96 C95 0.3(7) . . . . ?
C97 C91 C96 C95 -177.2(4) . . . . ?
C92 C91 C97 N13 -0.2(6) . . . . ?
C96 C91 C97 N13 177.2(4) . . . . ?
C91 C97 N13 O32 178.6(3) . . . . ?
C97 N13 O32 C98 170.5(4) . . . . ?
N13 O32 C98 C99 -93.1(4) . . . . ?
O32 C98 C99 O33 61.3(5) . . . . ?
C98 C99 O33 N14 70.8(4) . . . . ?
C99 O33 N14 C100 -158.7(3) . . . . ?
O33 N14 C100 C101 -171.0(4) . . . . ?
N14 C100 C101 C102 1.8(7) . . . . ?
N14 C100 C101 C106 177.0(4) . . . . ?
C106 C101 C102 O34 178.2(4) . . . . ?
C100 C101 C102 O34 -6.7(7) . . . . ?
C106 C101 C102 C103 -3.2(6) . . . . ?
C100 C101 C102 C103 172.0(4) . . . . ?
O34 C102 C103 O35 0.5(6) . . . . ?
C101 C102 C103 O35 -178.2(4) . . . . ?
O34 C102 C103 C104 179.5(4) . . . . ?
C101 C102 C103 C104 0.9(6) . . . . ?
O35 C103 C104 C105 -179.2(4) . . . . ?
C102 C103 C104 C105 1.8(6) . . . . ?
O35 C103 C104 C107 1.5(7) . . . . ?
C102 C103 C104 C107 -177.6(4) . . . . ?
C103 C104 C105 C106 -2.0(7) . . . . ?
C107 C104 C105 C106 177.3(4) . . . . ?
C104 C105 C106 C101 -0.4(7) . . . . ?
C102 C101 C106 C105 3.0(7) . . . . ?
C100 C101 C106 C105 -172.4(4) . . . . ?
C105 C104 C107 N15 -178.5(4) . . . . ?
C103 C104 C107 N15 0.8(7) . . . . ?
C104 C107 N15 O36 -179.2(4) . . . . ?
C107 N15 O36 C108 -178.5(3) . . . . ?
N15 O36 C108 C109 177.8(3) . . . . ?
O36 C108 C109 O37 81.2(4) . . . . ?
C108 C109 O37 N16 -59.8(4) . . . . ?
C109 O37 N16 C110 -174.0(3) . . . . ?
O37 N16 C110 C111 180.0(9) . . . . ?
O37 N16 C110 C120 -174.1(9) . . . . ?
N16 C110 C111 C112 12.5(14) . . . . ?
C120 C110 C111 C112 -13(7) . . . . ?
N16 C110 C111 C116 -167.4(8) . . . . ?
C120 C110 C111 C116 167(8) . . . . ?
C116 C111 C112 C113 0.0 . . . . ?
C110 C111 C112 C113 -179.9(13) . . . . ?
C116 C111 C112 O38 175.3(18) . . . . ?
C110 C111 C112 O38 -4.6(17) . . . . ?
C111 C112 C113 O39 178.5(15) . . . . ?
O38 C112 C113 O39 2.8(16) . . . . ?
C111 C112 C113 C114 0.0 . . . . ?
O38 C112 C113 C114 -175.7(16) . . . . ?
O39 C113 C114 C115 -178.7(13) . . . . ?
C112 C113 C114 C115 0.0 . . . . ?
C113 C114 C115 C116 0.0 . . . . ?
C114 C115 C116 C111 0.0 . . . . ?
C112 C111 C116 C115 0.0 . . . . ?
C110 C111 C116 C115 179.8(14) . . . . ?
C114 C113 O39 C117 -134.4(10) . . . . ?
C112 C113 O39 C117 47.1(15) . . . . ?
C113 O39 C117 C118 157.0(11) . . . . ?
O39 C117 C118 C119 129.3(18) . . . . ?
C117 C118 C119 C129 179.5(17) . . . . ?
N16 C110 C120 C121 16.4(17) . . . . ?
C111 C110 C120 C121 174(8) . . . . ?
N16 C110 C120 C125 -168.6(9) . . . . ?
C111 C110 C120 C125 -11(7) . . . . ?
C125 C120 C121 O40 179(2) . . . . ?
C110 C120 C121 O40 -6(2) . . . . ?
C125 C120 C121 C122 0.0 . . . . ?
C110 C120 C121 C122 174.6(18) . . . . ?
O40 C121 C122 O41 4(2) . . . . ?
C120 C121 C122 O41 -176.3(16) . . . . ?
O40 C121 C122 C123 -179(2) . . . . ?
C120 C121 C122 C123 0.0 . . . . ?
O41 C122 C123 C124 175.8(18) . . . . ?
C121 C122 C123 C124 0.0 . . . . ?
C122 C123 C124 C125 0.0 . . . . ?
C123 C124 C125 C120 0.0 . . . . ?
C121 C120 C125 C124 0.0 . . . . ?
C110 C120 C125 C124 -175.5(15) . . . . ?
C123 C122 O41 C126 -2.8(19) . . . . ?
C121 C122 O41 C126 173.2(10) . . . . ?
C122 O41 C126 C127 -178.2(12) . . . . ?
O41 C126 C127 C128 -7(3) . . . . ?
C126 C127 C128 C129 -174.6(15) . . . . ?
C118 C119 C129 O42 -126(2) . . . . ?
C118 C119 C129 C128 9(8) . . . . ?
C127 C128 C129 O42 -129(2) . . . . ?
C127 C128 C129 C119 -177(13) . . . . ?
C92 C93 O42 C129 169.9(4) . . . . ?
C94 C93 O42 C129 -10.3(6) . . . . ?
C119 C129 O42 C93 -164.5(10) . . . . ?
C128 C129 O42 C93 -175.2(11) . . . . ?
